data_1564846
loop_
_publ_author_name
'Wang, Lai'
'An, Qiaoshi'
'Yan, Lu'
'Bai, Hai-Rui'
'Jiang, Mengyun'
'Mahmood, Asif'
'Yang, Can'
'Zhi, Hongfu'
'Wang, Jin-Liang'

_publ_section_title
;
 Non-fullerene acceptors with hetero-dihalogenated terminals induce
 significant difference in single crystallography and enable binary
 organic solar cells with 17.5% efficiency
;
_journal_issue 1
_journal_name_full 'Energy &amp; Environmental Science'
_journal_page_first 320
_journal_page_last 333
_journal_paper_doi 10.1039/D1EE01832A
_journal_volume 15
_journal_year 2022
_chemical_formula_moiety 'C90 H102 Br2 F2 N8 O2 S5'
_chemical_formula_sum 'C90 H102 Br2 F2 N8 O2 S5'
_chemical_formula_weight 1685.91
_space_group_crystal_system monoclinic
_space_group_IT_number 15
_space_group_name_Hall '-C 2yc'
_space_group_name_H-M_alt 'C 1 2/c 1'
_atom_sites_solution_hydrogens geom
_audit_creation_date 2021-08-05
_audit_creation_method
;
Olex2 1.5-alpha
(compiled 2021.07.19 svn.r715e62df for OlexSys, GUI svn.r6383)
;
_audit_update_record
;
2021-08-06 deposited with the CCDC.	2021-09-22 downloaded from the CCDC.
;
_cell_angle_alpha 90
_cell_angle_beta 107.898(3)
_cell_angle_gamma 90
_cell_formula_units_Z 8
_cell_length_a 26.7059(7)
_cell_length_b 23.0515(7)
_cell_length_c 31.3331(11)
_cell_measurement_reflns_used 13435
_cell_measurement_temperature 169.99(12)
_cell_measurement_theta_max 71.5770
_cell_measurement_theta_min 2.5650
_cell_volume 18355.5(10)
_computing_cell_refinement 'CrysAlisPro 1.171.40.67a (Rigaku OD, 2019)'
_computing_data_collection 'CrysAlisPro 1.171.40.67a (Rigaku OD, 2019)'
_computing_data_reduction 'CrysAlisPro 1.171.40.67a (Rigaku OD, 2019)'
_computing_molecular_graphics 'Olex2 1.5-alpha (Dolomanov et al., 2009)'
_computing_publication_material 'Olex2 1.5-alpha (Dolomanov et al., 2009)'
_computing_structure_refinement 'SHELXL 2014/7 (Sheldrick, 2015)'
_computing_structure_solution 'ShelXT (Sheldrick, 2015)'
_diffrn_ambient_environment N~2~
_diffrn_ambient_temperature 169.99(12)
_diffrn_detector 'Hybrid Pixel Array Detector'
_diffrn_detector_area_resol_mean 10.0000
_diffrn_detector_type HyPix
_diffrn_measured_fraction_theta_full 0.989
_diffrn_measured_fraction_theta_max 0.947
_diffrn_measurement_details
;
List of Runs (angles in degrees, time in seconds):

  # Type    Start    End  Width  t~exp~   \w     \q     \k     \f   Frames
#--------------------------------------------------------------------------
  1  \w    -18.00  59.00   0.50    0.80    --   46.95 -72.00  14.00  154
  2  \w     67.00  93.00   0.50    5.00    --  103.25 -72.00  14.00   52
  3  \w     38.00  70.00   0.50    5.00    --  103.25 -61.00 -60.00   64
  4  \w     45.00  75.00   0.50    5.00    --  103.25 -61.00 -90.00   60
  5  \w     32.00  63.00   0.50    5.00    --  103.25 -72.00  14.00   62
  6  \w     31.00  57.00   0.50    5.00    --  103.25 -61.00  60.00   52
  7  \w     41.00  75.00   0.50    5.00    --  103.25 -61.00 150.00   68
  8  \w     98.00 138.00   0.50    5.00    --  103.25  45.00  60.00   80
  9  \w    113.00 154.00   0.50    5.00    --  103.25  45.00  90.00   82
 10  \w    135.00 161.00   0.50    5.00    --  103.25  72.00 144.00   52
 11  \w     45.00  95.00   0.50    0.80    --   46.95  72.00 144.00  100
 12  \w    -63.00  25.00   0.50    0.80    --  -46.95  72.00 144.00  176
 13  \w     55.00 104.00   0.50    5.00    --  103.25 -94.00-180.00   98
 14  \w     31.00  62.00   0.50    5.00    --  103.25 -61.00-180.00   62
 15  \w    -76.00 -50.00   0.50    0.80    --  -46.95 -72.00  14.00   52
 16  \w   -108.00 -75.00   0.50    0.80    --  -46.95-125.00 150.00   66
 17  \w   -168.00 -91.00   0.50    5.00    --  -99.00 -72.00  14.00  154
 18  \w   -166.00 -89.00   0.50    5.00    --  -99.00 -45.00 -90.00  154
 19  \w   -101.00 -74.00   0.50    0.80    --  -46.95-125.00-180.00   54
 20  \w    -53.00 -26.00   0.50    5.00    --  -99.00  61.00  60.00   54
 21  \w    -65.00 -29.00   0.50    5.00    --  -99.00  61.00 120.00   72
 22  \w    -85.00 -37.00   0.50    5.00    --  -99.00  72.00 144.00   96
 23  \w   -102.00 -27.00   0.50    5.00    --  -99.00  77.00 -30.00  150
 24  \w    -65.00 -35.00   0.50    5.00    --  -99.00  61.00 -60.00   60
;
_diffrn_measurement_device 'four-circle diffractometer'
_diffrn_measurement_device_type 'XtaLAB Synergy R, HyPix'
_diffrn_measurement_method '\w scans'
_diffrn_orient_matrix_type 'CrysAlisPro convention (1999,Acta A55,543-557)'
_diffrn_orient_matrix_UB_11 -0.0264739000
_diffrn_orient_matrix_UB_12 0.0099202000
_diffrn_orient_matrix_UB_13 -0.0505634000
_diffrn_orient_matrix_UB_21 0.0360913000
_diffrn_orient_matrix_UB_22 0.0526801000
_diffrn_orient_matrix_UB_23 0.0015054000
_diffrn_orient_matrix_UB_31 0.0409316000
_diffrn_orient_matrix_UB_32 -0.0398776000
_diffrn_orient_matrix_UB_33 -0.0104797000
_diffrn_radiation_monochromator mirror
_diffrn_radiation_probe x-ray
_diffrn_radiation_type 'Cu K\a'
_diffrn_radiation_wavelength 1.54184
_diffrn_reflns_av_R_equivalents 0.0336
_diffrn_reflns_av_unetI/netI 0.0324
_diffrn_reflns_Laue_measured_fraction_full 0.989
_diffrn_reflns_Laue_measured_fraction_max 0.947
_diffrn_reflns_limit_h_max 33
_diffrn_reflns_limit_h_min -29
_diffrn_reflns_limit_k_max 27
_diffrn_reflns_limit_k_min -28
_diffrn_reflns_limit_l_max 38
_diffrn_reflns_limit_l_min -39
_diffrn_reflns_number 63311
_diffrn_reflns_point_group_measured_fraction_full 0.989
_diffrn_reflns_point_group_measured_fraction_max 0.947
_diffrn_reflns_theta_full 67.684
_diffrn_reflns_theta_max 75.380
_diffrn_reflns_theta_min 2.588
_diffrn_source 'Rotating-anode X-ray tube'
_diffrn_source_type 'PhotonJet R (Cu) X-ray Source'
_exptl_absorpt_coefficient_mu 2.597
_exptl_absorpt_correction_T_max 1.00000
_exptl_absorpt_correction_T_min 0.17608
_exptl_absorpt_correction_type multi-scan
_exptl_absorpt_process_details
;
CrysAlisPro 1.171.40.67a (Rigaku Oxford Diffraction, 2019)
Empirical absorption correction using spherical harmonics,
 implemented in SCALE3 ABSPACK scaling algorithm.
;
_exptl_crystal_colour 'dull dark black'
_exptl_crystal_colour_lustre dull
_exptl_crystal_colour_modifier dark
_exptl_crystal_colour_primary black
_exptl_crystal_density_diffrn 1.220
_exptl_crystal_description block
_exptl_crystal_F_000 7056
_exptl_crystal_size_max 0.65
_exptl_crystal_size_mid 0.42
_exptl_crystal_size_min 0.3
_refine_diff_density_max 1.106
_refine_diff_density_min -1.075
_refine_diff_density_rms 0.115
_refine_ls_extinction_method none
_refine_ls_goodness_of_fit_ref 1.063
_refine_ls_hydrogen_treatment constr
_refine_ls_matrix_type full
_refine_ls_number_parameters 1024
_refine_ls_number_reflns 18003
_refine_ls_number_restraints 442
_refine_ls_restrained_S_all 2.516
_refine_ls_R_factor_all 0.1987
_refine_ls_R_factor_gt 0.1623
_refine_ls_shift/su_max 0.072
_refine_ls_shift/su_mean 0.003
_refine_ls_structure_factor_coef Fsqd
_refine_ls_weighting_details 'w=1/[\s^2^(Fo^2^)+(0.1800P)^2^+40.0000P] where P=(Fo^2^+2Fc^2^)/3'
_refine_ls_weighting_scheme calc
_refine_ls_wR_factor_gt 0.4128
_refine_ls_wR_factor_ref 0.4474
_reflns_Friedel_coverage 0.000
_reflns_number_gt 8292
_reflns_number_total 18003
_reflns_threshold_expression 'I > 2\s(I)'
_cod_data_source_file d1ee01832a2.cif
_cod_data_source_block tx5056
_cod_depositor_comments 'Adding full bibliography for 1564845--1564847.cif.'
_cod_database_code 1564846
_shelx_shelxl_version_number 2014/7
_chemical_oxdiff_formula CHNOClBrS
_shelx_space_group_comment
;
The symmetry employed for this shelxl refinement is uniquely defined
by the following loop, which should always be used as a source of
symmetry information in preference to the above space-group names.
They are only intended as comments.
;
_shelx_estimated_absorpt_t_max 0.510
_shelx_estimated_absorpt_t_min 0.283
_olex2_refinement_description
;
1. Fixed Uiso
 At 1.2 times of:
  All C(H) groups, All C(H,H) groups
 At 1.5 times of:
  All C(H,H,H) groups
2. Restrained distances
 C01A-C00O
 1.54 with sigma of 0.001
 C00O-C01Q
 1.54 with sigma of 0.001
 C01Q-C02C
 1.54 with sigma of 0.001
 C02C-C02A
 1.54 with sigma of 0.001
 C02A-C21
 1.54 with sigma of 0.001
 C00O-C01Y
 1.54 with sigma of 0.001
 C01Y-C021
 1.54 with sigma of 0.001
 C021-C16
 1.54 with sigma of 0.001
 C16-C13
 1.54 with sigma of 0.001
 C13-C0AA
 1.54 with sigma of 0.001
 C0AA-C6
 1.54 with sigma of 0.001
 C01D-C00S
 1.54 with sigma of 0.001
 C024-C01D
 1.54 with sigma of 0.001
 C028-C024
 1.54 with sigma of 0.001
 C028-C14
 1.54 with sigma of 0.001
 C14-C33
 1.54 with sigma of 0.001
 C01D-C01Z
 1.54 with sigma of 0.001
 C01Z-C025
 1.54 with sigma of 0.001
 C025-C027
 1.54 with sigma of 0.001
 C027-C25
 1.54 with sigma of 0.001
 C25-C31
 1.54 with sigma of 0.001
 C01X-C029
 1.54 with sigma of 0.001
 C029-C26
 1.54 with sigma of 0.001
 C26-C58
 1.54 with sigma of 0.001
 C58-C40
 1.54 with sigma of 0.001
 C40-C10
 1.54 with sigma of 0.001
 C10-C11
 1.54 with sigma of 0.001
 C01C-C022
 1.54 with sigma of 0.001
 C022-C023
 1.54 with sigma of 0.001
 C023-C026
 1.54 with sigma of 0.001
 C026-C02D
 1.54 with sigma of 0.001
 C02D-C27
 1.54 with sigma of 0.001
 C27-C18
 1.54 with sigma of 0.001
 C46-C34
 1.54 with sigma of 0.001
 C34-C23
 1.54 with sigma of 0.001
 C5-C23
 1.54 with sigma of 0.001
 C34-C5
 2.8 with sigma of 0.02
 C11-C70
 1.54 with sigma of 0.001
 C70-C3
 1.54 with sigma of 0.001
 C3-C11
 2.8 with sigma of 0.02
 C1AA-C3
 1.54 with sigma of 0.001
 C2-C1AA
 1.54 with sigma of 0.001
 C3-C3_$1
 3.8 with sigma of 0.02
 C027-C31
 2.8 with sigma of 0.02
 C11-C40
 2.8 with sigma of 0.02
 C58-C01X
 3.2 with sigma of 0.02
 C70_$1-C70
 3.8 with sigma of 0.02
 C3_$1-C11
 3.8 with sigma of 0.02
 C3-C11_$1
 3.8 with sigma of 0.02
 C25_$2-C10
 3.8 with sigma of 0.02
 C46-C58_$3
 3.8 with sigma of 0.02
 C33_$4-C6
 3.8 with sigma of 0.02
 C10-C70
 2.8 with sigma of 0.02
 C22-C31
 1.54 with sigma of 0.001
 C22-C25
 2.5 with sigma of 0.02
 C027-C22
 2.9 with sigma of 0.02
 C01P-Br3
 1.8 with sigma of 0.01
 C46-C23
 2.5 with sigma of 0.01
 C40_$3-C46
 3.5 with sigma of 0.001
 C22-C00S_$4
 3.3 with sigma of 0.01
 C46_$5-C40
 3.8 with sigma of 0.001
 C46-C40_$3
 3.8 with sigma of 0.001
 C01T-Br2A
 1.8 with sigma of 0.001
 Br00-C020 \\sim F-C020
 with sigma of 0.02
3. Rigid bond restraints
 C01X, C029, C26, C58, C10, C11, C40
 with sigma for 1-2 distances of 0.001 and sigma for 1-3 distances of 0.001
 C01C, C022, C023, C026, C02D, C18, C27, C46, C23, C34, C5
 with sigma for 1-2 distances of 0.001 and sigma for 1-3 distances of 0.001
 C00S, C01D, C01Z, C024, C025, C027, C028, C14, C25, C31, C33
 with sigma for 1-2 distances of 0.001 and sigma for 1-3 distances of 0.001
 C00O, C01Q, C01Y, C02A, C02C, C21, C6, C0AA, C13, C021, C16
 with sigma for 1-2 distances of 0.001 and sigma for 1-3 distances of 0.001
 C34, C23, C46
 with sigma for 1-2 distances of 0.001 and sigma for 1-3 distances of 0.001
 C2, C1AA, C3, C70, C11, C10, C40, C58, C26, C029, C01X
 with sigma for 1-2 distances of 0.001 and sigma for 1-3 distances of 0.001
 C22, C31
 with sigma for 1-2 distances of 0.01 and sigma for 1-3 distances of 0.01
 C31, C22, C25, C025, C027, C01Z, C01D
 with sigma for 1-2 distances of 0.001 and sigma for 1-3 distances of 0.001
 C01D, C01Z, C025, C027, C25, C31, C22
 with sigma for 1-2 distances of 0.001 and sigma for 1-3 distances of 0.001
 C01X, C029, C26, C58, C40, C10, C11, C70, C3, C1AA, C2
 with sigma for 1-2 distances of 0.001 and sigma for 1-3 distances of 0.001
 C01X, C029, C26, C58, C40, C01B, C10, C11, C70, C3, C1AA, C2
 with sigma for 1-2 distances of 0.001 and sigma for 1-3 distances of 0.001
 C00F, S003, C00N, C01F
 with sigma for 1-2 distances of 0.001 and sigma for 1-3 distances of 0.001
 C01B, C00F, C01F, C00N
 with sigma for 1-2 distances of 0.0001 and sigma for 1-3 distances of 0.0001
4. Uiso/Uaniso restraints and constraints
C01C \\sim C022 \\sim C023 \\sim C026 \\sim C02D \\sim C18 \\sim C27 \\sim C46
\\sim C23 \\sim C34 \\sim C5: within 2A with sigma of 0.04 and sigma for
terminal atoms of 0.08 within 2A
C01X \\sim C029 \\sim C26 \\sim C58 \\sim C10 \\sim C11 \\sim C40: within 2A
with sigma of 0.04 and sigma for terminal atoms of 0.08 within 2A
C00O \\sim C01Q \\sim C01Y \\sim C021 \\sim C02A \\sim C02C \\sim C13 \\sim C16
\\sim C21 \\sim C6 \\sim C0AA \\sim C01A: within 2A with sigma of 0.04 and
sigma for terminal atoms of 0.08 within 2A
C00S \\sim C01D \\sim C01Z \\sim C024 \\sim C025 \\sim C027 \\sim C028 \\sim
C14 \\sim C25 \\sim C31 \\sim C33: within 2A with sigma of 0.04 and sigma for
terminal atoms of 0.08 within 2A
C46 \\sim C23 \\sim C34 \\sim C5: within 2A with sigma of 0.04 and sigma for
terminal atoms of 0.08 within 2A
C2 \\sim C1AA \\sim C3 \\sim C70 \\sim C11 \\sim C10 \\sim C40 \\sim C58 \\sim
C26 \\sim C029 \\sim C01X: within 2A with sigma of 0.04 and sigma for terminal
atoms of 0.08 within 2A
C22 \\sim C31: within 2A with sigma of 0.04 and sigma for terminal atoms of
0.08 within 2A
C01D \\sim C01Z \\sim C025 \\sim C027 \\sim C25 \\sim C31 \\sim C22: within 2A
with sigma of 0.001 and sigma for terminal atoms of 0.002 within 2A
C01X \\sim C029 \\sim C26 \\sim C58 \\sim C40 \\sim C10 \\sim C11 \\sim C70
\\sim C3 \\sim C1AA \\sim C2: within 2A with sigma of 0.001 and sigma for
terminal atoms of 0.002 within 2A
C2 \\sim C1AA \\sim C3 \\sim C11 \\sim C70 \\sim C10 \\sim C40 \\sim C58 \\sim
C26 \\sim C01X \\sim C029 \\sim C01B: within 2A with sigma of 0.001 and sigma
for terminal atoms of 0.002 within 2A
C00F \\sim S003 \\sim C00N \\sim C01F: within 2A with sigma of 0.001 and sigma
for terminal atoms of 0.002 within 2A
C00F \\sim C01B \\sim C01F \\sim C00N: within 2A with sigma of 0.001 and sigma
for terminal atoms of 0.002 within 2A
5. Others
 Fixed Sof: Br00(0.75) Br1(0.75) F009(0.75) F2(0.75) Br3(0.25) F(0.25)
 F23(0.25) Br2A(0.25)
6.a Ternary CH refined with riding coordinates:
 C00O(H00O), C01D(H01E)
6.b Secondary CH2 refined with riding coordinates:
 C00S(H00A,H00B), C01A(H01A,H01B), C01C(H01C,H01D), C01Q(H01F,H01G), C01X(H01H,
 H01I), C01Y(H01J,H01L), C01Z(H01M,H01O), C021(H02A,H02B), C022(H02C,H02D),
 C023(H02E,H02F), C024(H02G,H02H), C025(H02I,H02J), C026(H02K,H02L), C027(H02M,
 H02N), C028(H02O,H02P), C029(H02Q,H02R), C02A(H02S,H02T), C02C(H02U,H02V),
 C02D(H02W,H02X), C13(H13A,H13B), C14(H14A,H14B), C16(H16A,H16B), C18(H18A,
 H18B), C25(H25A,H25B), C27(H27A,H27B), C31(H31A,H31B), C46(H46A,H46B),
 C23(H23A,H23B), C26(H26A,H26B), C58(H58A,H58B), C10(H10A,H10B), C11(H11A,H11B),
  C0AA(H0AA,H0AB), C40(H40A,H40B), C34(H34A,H34B), C70(H70A,H70B), C3(H3A,H3B),
 C1AA(H1AA,H1AB)
6.c Aromatic/amide H refined with riding coordinates:
 C00K(H00K), C00U(H00U), C018(H018), C01K(H01K), C01N(H01N), C01W(H01W)
6.d Idealised Me refined as rotating group:
 C21(H21A,H21B,H21C), C33(H33A,H33B,H33C), C6(H6A,H6B,H6C), C5(H5A,H5B,H5C),
 C2(H2A,H2B,H2C), C22(H22A,H22B,H22C)
;
_smtbx_masks_void_probe_radius 0.8
_smtbx_masks_void_truncation_radius 1.2
_olex2_submission_special_instructions 'No special instructions were received'
_oxdiff_exptl_absorpt_empirical_details
;
Empirical correction (ABSPACK) includes:
- Absorption correction using spherical harmonics
- Frame scaling
;
_oxdiff_exptl_absorpt_empirical_full_max 2.910
_oxdiff_exptl_absorpt_empirical_full_min 0.541

loop_
_space_group_symop_operation_xyz
'x, y, z'
'-x, y, -z+1/2'
'x+1/2, y+1/2, z'
'-x+1/2, y+1/2, -z+1/2'
'-x, -y, -z'
'x, -y, z-1/2'
'-x+1/2, -y+1/2, -z'
'x+1/2, -y+1/2, z-1/2'

loop_
_atom_site_label
_atom_site_type_symbol
_atom_site_fract_x
_atom_site_fract_y
_atom_site_fract_z
_atom_site_U_iso_or_equiv
_atom_site_adp_type
_atom_site_occupancy
_atom_site_site_symmetry_order
_atom_site_calc_flag
_atom_site_refinement_flags_posn
_atom_site_refinement_flags_adp
_atom_site_refinement_flags_occupancy
_atom_site_disorder_assembly
_atom_site_disorder_group
Br00 Br 0.06037(2) 1.04489(2) 0.22598(2) 0.1958(2) Uani 0.75 1 d D . P A 1
Br1 Br 0.62321(2) 0.81019(3) 0.64838(2) 0.2101(3) Uani 0.75 1 d . . P B 1
S003 S 0.41477(2) 0.54511(3) 0.50962(2) 0.14829(11) Uani 1 1 d . U . . .
S004 S 0.09644(2) 0.68451(3) 0.26157(2) 0.1381(2) Uani 1 1 d . . . . .
S005 S 0.35167(3) 0.38555(3) 0.45312(2) 0.1536(3) Uani 1 1 d . . . . .
S006 S 0.07853(2) 0.50409(3) 0.24497(2) 0.1543(3) Uani 1 1 d . . . . .
S008 S 0.18992(4) 0.32403(4) 0.31926(4) 0.2228(4) Uani 1 1 d . . . . .
F009 F -0.04256(11) 1.02490(11) 0.15505(8) 0.2102(12) Uani 0.75 1 d . . P C 1
O00A O 0.08402(6) 0.79929(8) 0.24902(5) 0.1552(7) Uani 1 1 d . . . . .
O00B O 0.48004(6) 0.62718(8) 0.55627(5) 0.1564(7) Uani 1 1 d . . . . .
N00C N 0.18774(6) 0.58117(8) 0.33647(6) 0.1410(7) Uani 1 1 d . . . . .
N00D N 0.28812(7) 0.53453(8) 0.42112(6) 0.1336(7) Uani 1 1 d . . . . .
C00F C 0.45873(9) 0.49004(12) 0.53592(8) 0.15318(6) Uani 1 1 d . U . . .
C00G C 0.03921(7) 0.67019(11) 0.21581(7) 0.1339(8) Uani 1 1 d . . . . .
C00H C 0.03027(7) 0.61011(11) 0.20851(7) 0.1329(8) Uani 1 1 d . . . . .
C00I C 0.60270(8) 0.60650(14) 0.63676(8) 0.1587(11) Uani 1 1 d . . . . .
C00J C 0.06779(8) 0.57888(11) 0.23796(7) 0.1300(8) Uani 1 1 d . . . . .
C00K C 0.50950(8) 0.49877(12) 0.56853(7) 0.1432(9) Uani 1 1 d . . . . .
H00K H 0.5271 0.4642 0.5787 0.172 Uiso 1 1 calc R U . . .
C00L C -0.09831(9) 0.73415(12) 0.12103(8) 0.1587(10) Uani 1 1 d . . . . .
N00M N -0.11378(8) 0.68617(11) 0.11175(8) 0.2262(10) Uani 1 1 d . . . . .
C00N C 0.37243(9) 0.49450(12) 0.47971(8) 0.15132(7) Uani 1 1 d . U . . .
C00O C 0.25695(2) 0.65322(2) 0.33846(2) 0.1948(3) Uani 1 1 d D U . . .
H00O H 0.2855 0.6272 0.3548 0.234 Uiso 1 1 calc R U . . .
C00P C 0.56371(9) 0.64233(12) 0.61093(8) 0.1490(10) Uani 1 1 d . . . . .
C00Q C 0.58802(9) 0.54337(14) 0.62417(8) 0.1569(11) Uani 1 1 d . . . . .
C00R C 0.25073(8) 0.50590(10) 0.38769(8) 0.1382(9) Uani 1 1 d . . . . .
C00S C 0.28130(2) 0.58748(11) 0.44461(2) 0.1879(3) Uani 1 1 d D U . . .
H00A H 0.2810 0.6206 0.4254 0.225 Uiso 1 1 calc R U . . .
H00B H 0.3113 0.5917 0.4714 0.225 Uiso 1 1 calc R U . . .
C00T C 0.32431(8) 0.49410(10) 0.44278(7) 0.1332(8) Uani 1 1 d . . . . .
C00U C 0.00482(8) 0.71362(11) 0.19109(7) 0.1372(9) Uani 1 1 d . . . . .
H00U H -0.0233 0.6981 0.1686 0.165 Uiso 1 1 calc R U . . .
C00V C 0.52117(9) 0.60637(14) 0.58041(8) 0.1535(11) Uani 1 1 d . . . . .
C00W C 0.10702(8) 0.61186(11) 0.26846(8) 0.1424(9) Uani 1 1 d . . . . .
C00X C 0.53632(8) 0.54485(11) 0.58706(8) 0.1436(9) Uani 1 1 d . . . . .
N00Y N 0.15771(10) 0.38137(10) 0.30036(9) 0.2015(11) Uani 1 1 d . . . . .
C00Z C 0.30891(9) 0.44114(11) 0.42619(7) 0.1366(9) Uani 1 1 d . . . . .
C010 C 0.20553(8) 0.52727(11) 0.35106(8) 0.1393(9) Uani 1 1 d . . . . .
C011 C 0.02557(9) 0.87361(11) 0.20750(8) 0.1397(9) Uani 1 1 d . . . . .
C012 C 0.00293(8) 0.77372(10) 0.19235(7) 0.1345(8) Uani 1 1 d . . . . .
C013 C -0.08136(9) 0.79295(13) 0.13030(8) 0.1542(10) Uani 1 1 d . . . . .
C014 C 0.04346(9) 0.81287(12) 0.22013(8) 0.1396(9) Uani 1 1 d . . . . .
C015 C 0.14363(8) 0.57264(11) 0.29953(8) 0.1511(9) Uani 1 1 d . . . . .
C016 C 0.13331(9) 0.51791(11) 0.29023(8) 0.1484(9) Uani 1 1 d . . . . .
N017 N 0.23867(10) 0.34893(11) 0.35883(10) 0.2102(12) Uani 1 1 d . . . . .
C018 C 0.56574(10) 0.70032(15) 0.61269(9) 0.1660(12) Uani 1 1 d . . . . .
H018 H 0.5388 0.7226 0.5941 0.199 Uiso 1 1 calc R U . . .
C019 C 0.17392(8) 0.48565(11) 0.32261(8) 0.1472(9) Uani 1 1 d . . . . .
C01A C 0.20678(2) 0.63757(5) 0.35034(2) 0.1633(10) Uani 1 1 d D U . . .
H01A H 0.2141 0.6406 0.3826 0.196 Uiso 1 1 calc R U . . .
H01B H 0.1795 0.6655 0.3364 0.196 Uiso 1 1 calc R U . . .
C01B C 0.44165(9) 0.43527(13) 0.51938(9) 0.15782(4) Uani 1 1 d . U . . .
C01C C -0.01687(3) 0.58444(11) 0.17314(2) 0.1628(6) Uani 1 1 d D U . . .
H01C H -0.0476 0.6081 0.1709 0.195 Uiso 1 1 calc R U . . .
H01D H -0.0236 0.5458 0.1824 0.195 Uiso 1 1 calc R U . . .
C01D C 0.23062(2) 0.58845(2) 0.45827(2) 0.26912(13) Uani 1 1 d D U . . .
H01E H 0.2003 0.5870 0.4310 0.323 Uiso 1 1 calc R U . . .
C01E C -0.02321(10) 0.87021(13) 0.17215(8) 0.1536(11) Uani 1 1 d . . . . .
C01F C 0.39204(9) 0.43882(12) 0.48760(8) 0.15440(4) Uani 1 1 d . U . . .
C01G C -0.03763(9) 0.80891(11) 0.16117(8) 0.1405(9) Uani 1 1 d . . . . .
C01H C 0.26271(10) 0.44882(11) 0.39077(9) 0.1547(10) Uani 1 1 d . . . . .
C01I C 0.61800(9) 0.49542(14) 0.63980(8) 0.1723(11) Uani 1 1 d . . . . .
N01J N 0.70607(9) 0.50659(14) 0.70708(9) 0.2068(12) Uani 1 1 d . . . . .
C01K C 0.04763(11) 0.92414(13) 0.22326(10) 0.1685(12) Uani 1 1 d . . . . .
H01K H 0.0789 0.9235 0.2469 0.202 Uiso 1 1 calc R U . . .
C01L C 0.18573(10) 0.42643(13) 0.32542(9) 0.1644(11) Uani 1 1 d . . . . .
C01N C 0.64659(10) 0.63195(15) 0.66801(9) 0.1697(13) Uani 1 1 d . . . . .
H01N H 0.6732 0.6091 0.6864 0.204 Uiso 1 1 calc R U . . .
C01O C 0.66880(10) 0.50299(16) 0.67736(10) 0.1908(14) Uani 1 1 d . . . . .
C01P C -0.02000(13) 0.97431(10) 0.17426(9) 0.1690(13) Uani 1 1 d D . . . .
C01Q C 0.24678(2) 0.64503(5) 0.28773(2) 0.1957(3) Uani 1 1 d D U . . .
H01F H 0.2179 0.6698 0.2714 0.235 Uiso 1 1 calc R U . . .
H01G H 0.2367 0.6051 0.2796 0.235 Uiso 1 1 calc R U . . .
N01R N -0.14884(11) 0.86184(14) 0.07688(10) 0.2343(13) Uani 1 1 d . . . . .
C01S C 0.23039(10) 0.40575(12) 0.35959(10) 0.1684(11) Uani 1 1 d . . . . .
C01T C 0.64918(2) 0.68840(3) 0.67060(2) 0.1729(13) Uani 1 1 d D . . . .
C01U C 0.61144(12) 0.72768(16) 0.64469(11) 0.1813(14) Uani 1 1 d . . . . .
C01V C -0.11853(12) 0.83262(14) 0.10168(11) 0.1925(13) Uani 1 1 d . . . . .
C01W C -0.04561(11) 0.92387(13) 0.15641(9) 0.1705(12) Uani 1 1 d . . . . .
H01W H -0.0778 0.9255 0.1339 0.205 Uiso 1 1 calc R U . . .
C01X C 0.46970(2) 0.37962(3) 0.53382(2) 0.17471(12) Uani 1 1 d D U . . .
H01H H 0.5073 0.3865 0.5428 0.210 Uiso 1 1 calc R U . . .
H01I H 0.4611 0.3530 0.5086 0.210 Uiso 1 1 calc R U . . .
C01Y C 0.27318(2) 0.71631(2) 0.35209(3) 0.2538(5) Uani 1 1 d D U . . .
H01J H 0.2787 0.7199 0.3840 0.305 Uiso 1 1 calc R U . . .
H01L H 0.3068 0.7232 0.3472 0.305 Uiso 1 1 calc R U . . .
C01Z C 0.22719(2) 0.64456(2) 0.48390(2) 0.27007(11) Uani 1 1 d D U . . .
H01M H 0.2286 0.6773 0.4649 0.324 Uiso 1 1 calc R U . . .
H01O H 0.2580 0.6467 0.5102 0.324 Uiso 1 1 calc R U . . .
C020 C 0.02789(12) 0.97522(13) 0.20740(9) 0.1647(12) Uani 1 1 d D . . . .
C021 C 0.23526(2) 0.76486(2) 0.32824(2) 0.2471(7) Uani 1 1 d D U . . .
H02A H 0.1998 0.7538 0.3270 0.296 Uiso 1 1 calc R U . . .
H02B H 0.2362 0.7678 0.2976 0.296 Uiso 1 1 calc R U . . .
C022 C -0.00850(2) 0.58078(2) 0.12675(2) 0.2609(3) Uani 1 1 d D U . . .
H02C H 0.0246 0.5620 0.1288 0.313 Uiso 1 1 calc R U . . .
H02D H -0.0088 0.6191 0.1139 0.313 Uiso 1 1 calc R U . . .
C023 C -0.05534(2) 0.54434(2) 0.09854(2) 0.2795(3) Uani 1 1 d D U . . .
H02E H -0.0512 0.5396 0.0691 0.335 Uiso 1 1 calc R U . . .
H02F H -0.0869 0.5673 0.0946 0.335 Uiso 1 1 calc R U . . .
C024 C 0.23016(2) 0.53347(2) 0.48606(2) 0.2356(2) Uani 1 1 d D U . . .
H02G H 0.1958 0.5315 0.4906 0.283 Uiso 1 1 calc R U . . .
H02H H 0.2324 0.5005 0.4675 0.283 Uiso 1 1 calc R U . . .
C025 C 0.17787(2) 0.65102(2) 0.49914(2) 0.27112(11) Uani 1 1 d D U . . .
H02I H 0.1812 0.6270 0.5253 0.325 Uiso 1 1 calc R U . . .
H02J H 0.1469 0.6386 0.4754 0.325 Uiso 1 1 calc R U . . .
C026 C -0.06589(2) 0.48374(2) 0.11464(2) 0.2729(5) Uani 1 1 d D U . . .
H02K H -0.0344 0.4603 0.1198 0.327 Uiso 1 1 calc R U . . .
H02L H -0.0732 0.4876 0.1430 0.327 Uiso 1 1 calc R U . . .
C027 C 0.17226(2) 0.71517(2) 0.51065(2) 0.27258(11) Uani 1 1 d D U . . .
H02M H 0.2042 0.7294 0.5323 0.327 Uiso 1 1 calc R U . . .
H02N H 0.1640 0.7393 0.4840 0.327 Uiso 1 1 calc R U . . .
C028 C 0.27136(3) 0.52382(2) 0.53219(2) 0.2515(4) Uani 1 1 d D U . . .
H02O H 0.2628 0.5504 0.5529 0.302 Uiso 1 1 calc R U . . .
H02P H 0.3050 0.5362 0.5295 0.302 Uiso 1 1 calc R U . . .
C029 C 0.45536(2) 0.35139(2) 0.57306(2) 0.19435(12) Uani 1 1 d D U . . .
H02Q H 0.4174 0.3513 0.5662 0.233 Uiso 1 1 calc R U . . .
H02R H 0.4699 0.3746 0.5998 0.233 Uiso 1 1 calc R U . . .
C02A C 0.29282(2) 0.64634(4) 0.22556(2) 0.2741(10) Uani 1 1 d D U . . .
H02S H 0.2631 0.6670 0.2057 0.329 Uiso 1 1 calc R U . . .
H02T H 0.2864 0.6052 0.2203 0.329 Uiso 1 1 calc R U . . .
C02C C 0.29622(2) 0.66001(4) 0.27448(2) 0.2337(8) Uani 1 1 d D U . . .
H02U H 0.3035 0.7011 0.2797 0.280 Uiso 1 1 calc R U . . .
H02V H 0.3258 0.6389 0.2941 0.280 Uiso 1 1 calc R U . . .
C02D C -0.11229(2) 0.45223(2) 0.08099(2) 0.3150(6) Uani 1 1 d D U . . .
H02W H -0.1449 0.4709 0.0810 0.378 Uiso 1 1 calc R U . . .
H02X H -0.1090 0.4562 0.0511 0.378 Uiso 1 1 calc R U . . .
C1 C 0.60854(9) 0.43747(13) 0.62436(10) 0.1784(11) Uani 1 1 d . . . . .
C13 C 0.20777(2) 0.86888(2) 0.32076(2) 0.3068(7) Uani 1 1 d D U . . .
H13A H 0.2097 0.8678 0.2904 0.368 Uiso 1 1 calc R U . . .
H13B H 0.1722 0.8589 0.3199 0.368 Uiso 1 1 calc R U . . .
C14 C 0.28030(2) 0.46392(2) 0.55506(2) 0.3285(3) Uani 1 1 d D U . . .
H14A H 0.2526 0.4577 0.5686 0.394 Uiso 1 1 calc R U . . .
H14B H 0.2759 0.4348 0.5318 0.394 Uiso 1 1 calc R U . . .
C16 C 0.24699(2) 0.82515(2) 0.35025(2) 0.2907(6) Uani 1 1 d D U . . .
H16A H 0.2433 0.8241 0.3801 0.349 Uiso 1 1 calc R U . . .
H16B H 0.2828 0.8366 0.3528 0.349 Uiso 1 1 calc R U . . .
C18 C -0.16363(2) 0.35272(3) 0.06373(3) 0.4291(3) Uani 1 1 d D U . . .
H18A H -0.1647 0.3149 0.0770 0.515 Uiso 1 1 calc R U . . .
H18B H -0.1959 0.3733 0.0620 0.515 Uiso 1 1 calc R U . . .
C21 C 0.34275(2) 0.66293(5) 0.21359(2) 0.3380(13) Uani 1 1 d D U . . .
H21A H 0.3705 0.6363 0.2277 0.507 Uiso 1 1 calc R U . . .
H21B H 0.3533 0.7016 0.2239 0.507 Uiso 1 1 calc R U . . .
H21C H 0.3356 0.6613 0.1817 0.507 Uiso 1 1 calc R U . . .
C25 C 0.12634(2) 0.71401(2) 0.53068(2) 0.27369(12) Uani 1 1 d D U . . .
H25A H 0.1415 0.6995 0.5610 0.328 Uiso 1 1 calc R U . . .
H25B H 0.1030 0.6837 0.5144 0.328 Uiso 1 1 calc R U . . .
C27 C -0.11529(2) 0.38733(2) 0.09156(3) 0.3613(3) Uani 1 1 d D U . . .
H27A H -0.1134 0.3840 0.1229 0.434 Uiso 1 1 calc R U . . .
H27B H -0.0842 0.3686 0.0882 0.434 Uiso 1 1 calc R U . . .
C31 C 0.08978(2) 0.76395(2) 0.53477(3) 0.27454(15) Uani 1 1 d D U . . .
H31A H 0.0563 0.7621 0.5112 0.329 Uiso 1 1 calc R U . . .
H31B H 0.0835 0.7634 0.5637 0.329 Uiso 1 1 calc R U . . .
C33 C 0.33332(2) 0.45250(8) 0.59120(2) 0.3662(5) Uani 1 1 d D U . . .
H33A H 0.3615 0.4647 0.5803 0.549 Uiso 1 1 calc R U . . .
H33B H 0.3368 0.4118 0.5980 0.549 Uiso 1 1 calc R U . . .
H33C H 0.3347 0.4738 0.6179 0.549 Uiso 1 1 calc R U . . .
C46 C -0.15710(2) 0.34692(2) 0.01920(3) 0.4947(4) Uani 1 1 d D U . . .
H46A H -0.1211 0.3367 0.0217 0.594 Uiso 1 1 calc R U . . .
H46B H -0.1657 0.3831 0.0028 0.594 Uiso 1 1 calc R U . . .
N5 N 0.60265(9) 0.39399(12) 0.61309(9) 0.1983(11) Uani 1 1 d . . . . .
C23 C -0.18963(2) 0.29019(9) -0.05219(2) 0.5190(5) Uani 1 1 d D U . . .
H23A H -0.1693 0.2549 -0.0506 0.623 Uiso 1 1 calc R U . . .
H23B H -0.1673 0.3217 -0.0561 0.623 Uiso 1 1 calc R U . . .
C26 C 0.47581(4) 0.28877(2) 0.58269(2) 0.20219(13) Uani 1 1 d D U . . .
H26A H 0.4595 0.2713 0.6033 0.243 Uiso 1 1 calc R U . . .
H26B H 0.5134 0.2902 0.5978 0.243 Uiso 1 1 calc R U . . .
C58 C 0.46580(3) 0.24918(2) 0.54131(2) 0.21035(12) Uani 1 1 d D U . . .
H58A H 0.4278 0.2460 0.5292 0.252 Uiso 1 1 calc R U . . .
H58B H 0.4770 0.2715 0.5196 0.252 Uiso 1 1 calc R U . . .
C6 C 0.20701(14) 0.98554(2) 0.31223(2) 0.667(6) Uani 1 1 d D U . . .
H6A H 0.2041 0.9769 0.2816 1.001 Uiso 1 1 calc R U . . .
H6B H 0.2338 1.0143 0.3235 1.001 Uiso 1 1 calc R U . . .
H6C H 0.1740 1.0000 0.3139 1.001 Uiso 1 1 calc R U . . .
C10 C 0.48001(4) 0.17738(2) 0.48909(2) 0.22245(12) Uani 1 1 d D U . . .
H10A H 0.4450 0.1906 0.4724 0.267 Uiso 1 1 calc R U . . .
H10B H 0.5046 0.2030 0.4811 0.267 Uiso 1 1 calc R U . . .
C11 C 0.48693(2) 0.11663(2) 0.47122(2) 0.22725(13) Uani 1 1 d D U . . .
H11A H 0.4831 0.1219 0.4397 0.273 Uiso 1 1 calc R U . . .
H11B H 0.5235 0.1064 0.4855 0.273 Uiso 1 1 calc R U . . .
C0AA C 0.22179(8) 0.93001(2) 0.34066(2) 0.4310(17) Uani 1 1 d D U . . .
H0AA H 0.2597 0.9308 0.3543 0.517 Uiso 1 1 calc R U . . .
H0AB H 0.2065 0.9336 0.3649 0.517 Uiso 1 1 calc R U . . .
C40 C 0.48679(2) 0.18738(2) 0.53916(2) 0.21720(12) Uani 1 1 d D U . . .
H40A H 0.4667 0.1592 0.5501 0.261 Uiso 1 1 calc R U . . .
H40B H 0.5235 0.1845 0.5569 0.261 Uiso 1 1 calc R U . . .
C34 C -0.19494(2) 0.29849(2) -0.00500(2) 0.5152(4) Uani 1 1 d D U . . .
H34A H -0.2309 0.3089 -0.0073 0.618 Uiso 1 1 calc R U . . .
H34B H -0.1864 0.2626 0.0119 0.618 Uiso 1 1 calc R U . . .
C5 C -0.23495(2) 0.28643(19) -0.09657(2) 0.551(2) Uani 1 1 d D U . . .
H5A H -0.2667 0.3009 -0.0921 0.826 Uiso 1 1 calc R U . . .
H5B H -0.2400 0.2467 -0.1062 0.826 Uiso 1 1 calc R U . . .
H5C H -0.2265 0.3093 -0.1190 0.826 Uiso 1 1 calc R U . . .
C70 C 0.45518(2) 0.06169(2) 0.47378(3) 0.23117(13) Uani 1 1 d D U . . .
H70A H 0.4227 0.0794 0.4751 0.277 Uiso 1 1 calc R U . . .
H70B H 0.4729 0.0501 0.5045 0.277 Uiso 1 1 calc R U . . .
C3 C 0.43393(2) 0.00242(2) 0.45348(2) 0.23434(13) Uani 1 1 d D U . . .
H3A H 0.4320 -0.0223 0.4780 0.281 Uiso 1 1 calc R U . . .
H3B H 0.4601 -0.0144 0.4415 0.281 Uiso 1 1 calc R U . . .
C1AA C 0.38047(2) -0.00169(3) 0.41652(2) 0.23651(16) Uani 1 1 d D U . . .
H1AA H 0.3543 0.0069 0.4313 0.284 Uiso 1 1 calc R U . . .
H1AB H 0.3761 -0.0424 0.4084 0.284 Uiso 1 1 calc R U . . .
C2 C 0.36282(16) 0.03176(3) 0.37182(2) 0.2407(3) Uani 1 1 d D U . . .
H2A H 0.3735 0.0716 0.3770 0.361 Uiso 1 1 calc R U . . .
H2B H 0.3252 0.0297 0.3594 0.361 Uiso 1 1 calc R U . . .
H2C H 0.3788 0.0148 0.3512 0.361 Uiso 1 1 calc R U . . .
C22 C 0.12146(2) 0.81793(2) 0.52972(4) 0.2771(3) Uani 1 1 d D U . . .
H22A H 0.1382 0.8344 0.5587 0.416 Uiso 1 1 calc R U . . .
H22B H 0.0982 0.8460 0.5111 0.416 Uiso 1 1 calc R U . . .
H22C H 0.1478 0.8070 0.5161 0.416 Uiso 1 1 calc R U . . .
F2 F 0.69030(6) 0.72065(11) 0.70170(6) 0.1902(9) Uani 0.75 1 d . . P D 1
Br3 Br -0.04523(10) 1.04586(7) 0.15537(6) 0.2818(10) Uani 0.25 1 d D . P C 2
F F 0.03689(14) 1.05393(16) 0.21421(14) 0.1219(15) Uani 0.25 1 d D . P A 2
F23 F 0.60663(18) 0.7891(2) 0.63462(17) 0.1553(19) Uani 0.25 1 d . . P B 2
Br2A Br 0.70571(2) 0.72130(3) 0.71015(2) 0.1996(5) Uani 0.25 1 d D . P D 2

loop_
_atom_site_aniso_label
_atom_site_aniso_U_11
_atom_site_aniso_U_22
_atom_site_aniso_U_33
_atom_site_aniso_U_23
_atom_site_aniso_U_13
_atom_site_aniso_U_12
Br00 0.2093(4) 0.1676(3) 0.1985(4) -0.0167(3) 0.0449(3) -0.0158(3)
Br1 0.1578(3) 0.2474(5) 0.2007(4) -0.0332(4) 0.0190(3) -0.0207(3)
S003 0.09435(17) 0.18198(16) 0.13315(19) 0.02865(17) -0.01715(17) 0.01872(15)
S004 0.0876(2) 0.1608(4) 0.1240(3) -0.0064(3) -0.0293(2) 0.0076(3)
S005 0.1249(4) 0.1552(5) 0.1437(4) 0.0173(4) -0.0135(3) 0.0261(3)
S006 0.1110(3) 0.1624(5) 0.1403(4) -0.0114(4) -0.0338(3) 0.0022(3)
S008 0.1847(6) 0.1596(6) 0.2397(8) -0.0338(6) -0.0590(6) 0.0163(5)
F009 0.232(2) 0.1864(18) 0.1869(18) 0.0180(16) 0.0276(17) 0.0195(17)
O00A 0.1020(8) 0.1837(13) 0.1404(11) 0.0006(10) -0.0209(8) -0.0147(9)
O00B 0.1186(9) 0.1718(12) 0.1394(10) 0.0345(9) -0.0183(8) 0.0140(9)
N00C 0.1032(9) 0.1435(13) 0.1264(11) -0.0128(10) -0.0381(8) 0.0104(9)
N00D 0.1097(10) 0.1293(11) 0.1202(11) -0.0055(10) -0.0261(9) 0.0102(9)
C00F 0.09862(8) 0.18547(4) 0.13875(12) 0.02902(4) -0.01759(5) 0.02076(4)
C00G 0.0845(10) 0.1723(18) 0.1098(12) 0.0075(13) -0.0219(9) -0.0043(12)
C00H 0.0875(10) 0.1625(17) 0.1130(12) -0.0102(12) -0.0216(9) -0.0050(11)
C00I 0.0914(11) 0.235(3) 0.1235(14) 0.0290(17) -0.0064(11) 0.0085(15)
C00J 0.0946(11) 0.1590(17) 0.1064(12) -0.0032(12) -0.0134(10) -0.0033(12)
C00K 0.0901(11) 0.1819(19) 0.1257(14) 0.0362(13) -0.0138(10) 0.0140(12)
C00L 0.1011(12) 0.201(2) 0.1267(14) 0.0439(14) -0.0348(11) 0.0084(14)
N00M 0.1342(12) 0.2367(19) 0.2110(16) 0.1030(14) -0.0895(11) -0.0572(13)
C00N 0.09866(7) 0.18342(3) 0.13670(18) 0.02643(8) -0.01565(7) 0.01685(3)
C00O 0.1601(6) 0.1689(2) 0.1927(2) -0.0105(6) -0.0383(2) 0.0267(6)
C00P 0.1182(14) 0.174(2) 0.1353(16) 0.0268(15) 0.0104(12) 0.0021(14)
C00Q 0.0933(12) 0.225(3) 0.1201(14) 0.0233(16) -0.0153(11) 0.0002(15)
C00R 0.0993(11) 0.1381(15) 0.1347(15) -0.0079(13) -0.0264(11) 0.0184(11)
C00S 0.1185(2) 0.1887(8) 0.1771(4) 0.0129(3) -0.07138(17) 0.0007(3)
C00T 0.0954(11) 0.1478(16) 0.1234(14) 0.0008(13) -0.0150(10) 0.0239(11)
C00U 0.0947(11) 0.1734(18) 0.1053(12) 0.0090(13) -0.0253(10) -0.0044(12)
C00V 0.0977(12) 0.226(3) 0.1120(13) 0.0250(16) -0.0041(11) 0.0039(15)
C00W 0.0981(11) 0.1544(17) 0.1310(15) -0.0049(14) -0.0289(11) 0.0093(12)
C00X 0.0934(11) 0.1697(18) 0.1356(14) 0.0413(13) -0.0122(11) 0.0217(11)
N00Y 0.1652(17) 0.1449(16) 0.213(2) -0.0270(15) -0.0617(15) 0.0204(14)
C00Z 0.1121(13) 0.1480(16) 0.1216(14) 0.0114(13) -0.0056(11) 0.0185(12)
C010 0.1015(11) 0.1482(16) 0.1270(14) -0.0079(13) -0.0257(11) 0.0241(11)
C011 0.1207(14) 0.1512(17) 0.1298(15) 0.0051(14) 0.0127(12) -0.0061(13)
C012 0.1057(12) 0.1464(16) 0.1139(13) 0.0142(12) -0.0213(10) -0.0032(12)
C013 0.1125(13) 0.194(2) 0.1185(14) 0.0366(14) -0.0207(12) 0.0016(15)
C014 0.1093(12) 0.1667(19) 0.1243(14) 0.0043(14) 0.0089(11) -0.0055(13)
C015 0.1020(11) 0.1606(17) 0.1354(14) -0.0155(14) -0.0449(10) 0.0267(12)
C016 0.1110(13) 0.1431(16) 0.1407(16) -0.0095(14) -0.0353(12) 0.0136(12)
N017 0.1606(17) 0.1585(17) 0.231(2) -0.0095(18) -0.0581(16) 0.0184(15)
C018 0.1204(15) 0.218(3) 0.1393(17) 0.0157(18) 0.0093(14) 0.0080(17)
C019 0.0995(12) 0.1539(17) 0.1440(16) -0.0148(14) -0.0276(12) 0.0147(12)
C01A 0.1263(14) 0.179(2) 0.1322(15) -0.0005(15) -0.0379(12) 0.0359(14)
C01B 0.10372(4) 0.18645(4) 0.14487(11) 0.02654(5) -0.01839(4) 0.02049(4)
C01C 0.0991(9) 0.1719(15) 0.1605(2) -0.0173(5) -0.0440(3) -0.0027(12)
C01D 0.1496(2) 0.3597(2) 0.2387(2) -0.04763(15) -0.02769(17) 0.0059(2)
C01E 0.1373(16) 0.180(2) 0.1211(14) 0.0299(15) 0.0073(13) 0.0118(16)
C01F 0.10187(5) 0.18446(4) 0.14082(10) 0.02660(6) -0.01584(4) 0.01886(4)
C01G 0.1114(13) 0.1472(17) 0.1294(15) 0.0173(13) -0.0125(12) -0.0008(12)
C01H 0.1213(14) 0.1529(18) 0.1459(17) 0.0022(15) -0.0238(13) 0.0213(13)
C01I 0.0999(12) 0.237(2) 0.1412(15) 0.0628(15) -0.0201(12) 0.0289(14)
N01J 0.1162(13) 0.275(3) 0.1746(17) 0.0556(18) -0.0359(13) 0.0098(16)
C01K 0.1531(19) 0.168(2) 0.157(2) -0.0043(18) 0.0076(16) -0.0158(18)
C01L 0.1239(15) 0.175(2) 0.1496(18) -0.0026(17) -0.0234(14) 0.0219(15)
C01N 0.1182(15) 0.229(3) 0.1363(17) 0.0163(19) 0.0013(14) 0.0086(18)
C01O 0.1068(14) 0.261(3) 0.1589(19) 0.054(2) -0.0266(14) -0.0005(18)
C01P 0.208(2) 0.1389(18) 0.1516(18) 0.0076(16) 0.0423(17) 0.0033(18)
C01Q 0.1477(3) 0.2044(7) 0.1767(2) 0.0536(3) -0.03611(18) -0.0217(7)
N01R 0.1799(19) 0.230(2) 0.204(2) 0.0453(18) -0.0719(16) 0.0222(18)
C01S 0.1257(15) 0.1414(17) 0.178(2) -0.0107(16) -0.0412(15) 0.0186(14)
C01T 0.1254(16) 0.204(3) 0.167(2) -0.003(2) 0.0127(16) -0.0065(18)
C01U 0.1408(18) 0.217(3) 0.174(2) -0.015(2) 0.0303(16) -0.010(2)
C01V 0.1544(19) 0.176(2) 0.181(2) 0.0350(19) -0.0460(17) 0.0086(18)
C01W 0.1579(19) 0.189(2) 0.1457(17) 0.0419(17) 0.0184(15) 0.0305(18)
C01X 0.1271(2) 0.18999(18) 0.16393(18) 0.02945(16) -0.01881(18) 0.02214(19)
C01Y 0.2052(10) 0.1740(2) 0.2708(5) 0.0139(3) -0.0909(9) -0.0111(3)
C01Z 0.15098(17) 0.36028(16) 0.2396(2) -0.04810(16) -0.02736(14) 0.00597(16)
C020 0.180(2) 0.164(2) 0.1452(17) 0.0133(16) 0.0435(15) 0.0212(18)
C021 0.2027(10) 0.1503(2) 0.2803(15) 0.0220(4) -0.0848(9) -0.0290(3)
C022 0.1615(5) 0.3937(4) 0.1753(3) -0.1092(8) -0.0252(3) 0.0283(3)
C023 0.1930(6) 0.4152(3) 0.1670(4) -0.0807(3) -0.0380(5) -0.0050(3)
C024 0.1117(5) 0.3559(3) 0.2138(3) -0.0887(2) 0.0126(2) -0.0532(4)
C025 0.15267(17) 0.36114(18) 0.2408(2) -0.04839(17) -0.02603(14) 0.00646(17)
C026 0.1379(6) 0.4047(2) 0.2173(11) -0.0632(4) -0.0320(5) 0.0307(2)
C027 0.15495(16) 0.36180(18) 0.2425(2) -0.04855(18) -0.02516(14) 0.00710(17)
C028 0.1895(11) 0.3257(3) 0.2021(3) -0.0590(2) 0.0053(4) -0.0834(6)
C029 0.1741(2) 0.19459(16) 0.16925(18) 0.03724(15) -0.01361(18) 0.01709(19)
C02A 0.2524(3) 0.267(3) 0.3033(2) 0.0942(6) 0.08584(18) 0.0281(6)
C02C 0.1553(3) 0.221(3) 0.29754(19) 0.0596(6) 0.02895(14) 0.0397(7)
C02D 0.2121(6) 0.3745(2) 0.2794(13) -0.1196(5) -0.0409(5) 0.0217(2)
C1 0.1040(13) 0.186(2) 0.191(2) 0.0556(17) -0.0336(14) 0.0220(14)
C13 0.2457(11) 0.1848(2) 0.4010(14) -0.0147(4) -0.0315(7) 0.0371(4)
C14 0.2830(6) 0.3726(4) 0.2861(6) 0.0109(3) 0.0229(4) -0.1356(8)
C16 0.2743(11) 0.1795(2) 0.3069(13) -0.0220(3) -0.0751(7) -0.0012(3)
C18 0.4049(6) 0.3798(4) 0.4342(2) -0.1891(3) 0.0282(3) -0.0333(3)
C21 0.2706(3) 0.342(4) 0.4377(3) 0.1153(12) 0.16254(18) 0.0813(7)
C25 0.15653(17) 0.36283(17) 0.2439(2) -0.04859(19) -0.02372(15) 0.00769(16)
C27 0.2910(6) 0.3822(3) 0.3631(4) -0.1055(3) 0.0303(6) 0.0122(3)
C31 0.1579(2) 0.3630(2) 0.2450(3) -0.0484(2) -0.0231(2) 0.00794(16)
C33 0.3092(6) 0.4129(8) 0.3334(9) 0.0552(5) 0.0353(4) -0.0245(5)
C46 0.5208(9) 0.4583(5) 0.4422(2) -0.2230(3) 0.0556(3) -0.0379(4)
N5 0.1318(13) 0.207(2) 0.1976(19) 0.0479(16) -0.0364(13) 0.0374(13)
C23 0.6510(10) 0.4053(12) 0.4509(2) -0.2167(4) 0.0958(3) -0.077(2)
C26 0.1841(2) 0.19695(16) 0.17894(19) 0.03546(14) -0.0128(2) 0.01764(19)
C58 0.1932(2) 0.20218(16) 0.18779(18) 0.02859(14) -0.0120(2) 0.01787(18)
C6 0.909(17) 0.1935(3) 0.6366(11) 0.0402(4) -0.150(4) 0.029(2)
C10 0.2075(2) 0.21199(16) 0.19946(17) 0.01922(16) -0.0088(2) 0.01891(19)
C11 0.2132(2) 0.21451(16) 0.2049(2) 0.01565(16) -0.0081(2) 0.01768(16)
C0AA 0.473(4) 0.1797(2) 0.4819(10) -0.0166(3) -0.087(2) 0.0232(6)
C40 0.2008(2) 0.20648(17) 0.19569(16) 0.02392(16) -0.0108(2) 0.01913(19)
C34 0.5814(10) 0.4597(5) 0.4463(2) -0.2282(3) 0.0724(3) -0.0658(4)
C5 0.7628(11) 0.366(6) 0.4431(3) -0.1993(14) 0.0668(4) -0.197(4)
C70 0.2176(2) 0.21618(16) 0.2099(2) 0.01470(19) -0.0078(2) 0.01496(16)
C3 0.2207(2) 0.21825(17) 0.2133(2) 0.0133(2) -0.00823(18) 0.01333(19)
C1AA 0.2222(2) 0.2203(3) 0.2150(2) 0.0130(2) -0.0094(2) 0.0130(2)
C2 0.2264(6) 0.2247(6) 0.2170(3) 0.0151(3) -0.0114(4) 0.0139(6)
C22 0.1619(5) 0.3632(2) 0.2472(6) -0.0469(5) -0.0241(5) 0.0064(3)
F2 0.0838(8) 0.307(2) 0.1414(11) -0.0617(13) -0.0224(8) -0.0345(11)
Br3 0.430(2) 0.2478(14) 0.1876(10) 0.0796(10) 0.1250(11) 0.1475(13)
F 0.0838(18) 0.146(3) 0.121(3) 0.009(2) 0.0091(18) 0.0453(18)
F23 0.103(3) 0.158(3) 0.155(3) -0.060(3) -0.033(2) 0.016(2)
Br2A 0.1164(6) 0.2586(11) 0.1803(8) -0.0900(7) -0.0186(6) -0.0357(7)

loop_
_atom_type_symbol
_atom_type_description
_atom_type_scat_dispersion_real
_atom_type_scat_dispersion_imag
_atom_type_scat_source
C C 0.0181 0.0091 'International Tables Vol C Tables 4.2.6.8 and 6.1.1.4'
H H 0.0000 0.0000 'International Tables Vol C Tables 4.2.6.8 and 6.1.1.4'
Br Br -0.6763 1.2805 'International Tables Vol C Tables 4.2.6.8 and 6.1.1.4'
F F 0.0727 0.0534 'International Tables Vol C Tables 4.2.6.8 and 6.1.1.4'
N N 0.0311 0.0180 'International Tables Vol C Tables 4.2.6.8 and 6.1.1.4'
O O 0.0492 0.0322 'International Tables Vol C Tables 4.2.6.8 and 6.1.1.4'
S S 0.3331 0.5567 'International Tables Vol C Tables 4.2.6.8 and 6.1.1.4'

loop_
_geom_angle_atom_site_label_1
_geom_angle_atom_site_label_2
_geom_angle_atom_site_label_3
_geom_angle
_geom_angle_site_symmetry_1
_geom_angle_site_symmetry_3
_geom_angle_publ_flag
C00N S003 C00F 89.89(12) . . ?
C00W S004 C00G 89.29(11) . . ?
C00Z S005 C01F 88.35(11) . . ?
C016 S006 C00J 89.20(11) . . ?
N00Y S008 N017 102.03(13) . . ?
C010 N00C C015 105.69(18) . . ?
C010 N00C C01A 132.98(14) . . ?
C015 N00C C01A 121.25(17) . . ?
C00R N00D C00S 127.57(16) . . ?
C00T N00D C00R 106.80(18) . . ?
C00T N00D C00S 119.84(15) . . ?
C00K C00F S003 125.5(2) . . ?
C01B C00F S003 112.80(16) . . ?
C01B C00F C00K 121.5(2) . . ?
C00H C00G S004 111.95(15) . . ?
C00H C00G C00U 123.76(17) . . ?
C00U C00G S004 124.21(18) . . ?
C00G C00H C01C 124.15(18) . . ?
C00J C00H C00G 111.18(18) . . ?
C00J C00H C01C 124.6(2) . . ?
C00P C00I C00Q 109.4(2) . . ?
C00P C00I C01N 118.5(3) . . ?
C01N C00I C00Q 132.2(2) . . ?
C00H C00J S006 132.28(17) . . ?
C00H C00J C00W 114.8(2) . . ?
C00W C00J S006 112.87(15) . . ?
C00F C00K H00K 113.0 . . ?
C00X C00K C00F 134.0(2) . . ?
C00X C00K H00K 113.0 . . ?
N00M C00L C013 177.3(2) . . ?
C00T C00N S003 136.7(2) . . ?
C01F C00N S003 112.93(16) . . ?
C01F C00N C00T 109.5(2) . . ?
C01A C00O H00O 109.0 . . ?
C01A C00O C01Q 109.29(3) . . ?
C01A C00O C01Y 110.24(6) . . ?
C01Q C00O H00O 109.0 . . ?
C01Q C00O C01Y 110.33(6) . . ?
C01Y C00O H00O 109.0 . . ?
C00I C00P C00V 109.4(2) . . ?
C018 C00P C00I 124.1(2) . . ?
C018 C00P C00V 126.5(2) . . ?
C00X C00Q C00I 106.2(2) . . ?
C01I C00Q C00I 127.1(2) . . ?
C01I C00Q C00X 126.3(3) . . ?
N00D C00R C010 131.6(2) . . ?
C01H C00R N00D 108.23(18) . . ?
C01H C00R C010 120.1(2) . . ?
N00D C00S H00A 108.7 . . ?
N00D C00S H00B 108.7 . . ?
N00D C00S C01D 114.04(14) . . ?
H00A C00S H00B 107.6 . . ?
C01D C00S H00A 108.7 . . ?
C01D C00S H00B 108.7 . . ?
N00D C00T C00N 135.7(2) . . ?
C00Z C00T N00D 110.08(17) . . ?
C00Z C00T C00N 114.1(2) . . ?
C00G C00U H00U 112.3 . . ?
C012 C00U C00G 135.49(19) . . ?
C012 C00U H00U 112.3 . . ?
O00B C00V C00P 122.7(3) . . ?
O00B C00V C00X 128.4(2) . . ?
C00X C00V C00P 108.82(19) . . ?
C00J C00W S004 112.74(16) . . ?
C00J C00W C015 108.9(2) . . ?
C015 C00W S004 138.12(17) . . ?
C00K C00X C00Q 124.7(2) . . ?
C00K C00X C00V 128.91(19) . . ?
C00V C00X C00Q 106.1(2) . . ?
C01L N00Y S008 106.15(18) . . ?
C00T C00Z S005 113.74(15) . . ?
C00T C00Z C01H 106.5(2) . . ?
C01H C00Z S005 139.7(2) . . ?
N00C C010 C00R 133.4(2) . . ?
N00C C010 C019 109.40(17) . . ?
C019 C010 C00R 117.1(2) . . ?
C01E C011 C014 107.2(2) . . ?
C01K C011 C014 130.8(2) . . ?
C01K C011 C01E 122.0(2) . . ?
C00U C012 C014 127.06(19) . . ?
C00U C012 C01G 124.15(18) . . ?
C01G C012 C014 108.3(2) . . ?
C00L C013 C01V 111.1(2) . . ?
C01G C013 C00L 124.5(2) . . ?
C01G C013 C01V 124.4(3) . . ?
O00A C014 C011 125.2(2) . . ?
O00A C014 C012 127.3(2) . . ?
C012 C014 C011 107.52(18) . . ?
N00C C015 C00W 133.6(2) . . ?
C016 C015 N00C 113.0(2) . . ?
C016 C015 C00W 113.39(19) . . ?
C015 C016 S006 115.44(17) . . ?
C015 C016 C019 106.23(19) . . ?
C019 C016 S006 138.3(2) . . ?
C01S N017 S008 105.45(19) . . ?
C00P C018 H018 120.9 . . ?
C00P C018 C01U 118.3(3) . . ?
C01U C018 H018 120.9 . . ?
C010 C019 C016 105.7(2) . . ?
C01L C019 C010 123.3(2) . . ?
C01L C019 C016 130.8(2) . . ?
N00C C01A C00O 113.48(10) . . ?
N00C C01A H01A 108.9 . . ?
N00C C01A H01B 108.9 . . ?
C00O C01A H01A 108.9 . . ?
C00O C01A H01B 108.9 . . ?
H01A C01A H01B 107.7 . . ?
C00F C01B C01F 110.2(2) . . ?
C00F C01B C01X 126.54(18) . . ?
C01F C01B C01X 123.3(2) . . ?
C00H C01C H01C 109.1 . . ?
C00H C01C H01D 109.1 . . ?
C00H C01C C022 112.45(11) . . ?
H01C C01C H01D 107.8 . . ?
C022 C01C H01C 109.1 . . ?
C022 C01C H01D 109.1 . . ?
C00S C01D H01E 108.5 . . ?
C00S C01D C024 107.80(9) . . ?
C01Z C01D C00S 110.82(9) . . ?
C01Z C01D H01E 108.5 . . ?
C01Z C01D C024 112.60(3) . . ?
C024 C01D H01E 108.5 . . ?
C011 C01E C01G 110.1(2) . . ?
C01W C01E C011 114.5(2) . . ?
C01W C01E C01G 135.4(2) . . ?
C00N C01F S005 114.21(16) . . ?
C00N C01F C01B 114.1(2) . . ?
C01B C01F S005 131.6(2) . . ?
C012 C01G C01E 106.77(18) . . ?
C013 C01G C012 130.0(2) . . ?
C013 C01G C01E 123.1(2) . . ?
C00R C01H C00Z 108.2(2) . . ?
C00R C01H C01S 122.1(2) . . ?
C00Z C01H C01S 129.6(2) . . ?
C00Q C01I C01O 118.3(3) . . ?
C00Q C01I C1 128.2(2) . . ?
C1 C01I C01O 113.5(2) . . ?
C011 C01K H01K 118.0 . . ?
C020 C01K C011 124.1(2) . . ?
C020 C01K H01K 118.0 . . ?
N00Y C01L C019 129.0(2) . . ?
N00Y C01L C01S 111.1(2) . . ?
C019 C01L C01S 119.8(2) . . ?
C00I C01N H01N 120.7 . . ?
C01T C01N C00I 118.5(2) . . ?
C01T C01N H01N 120.7 . . ?
N01J C01O C01I 176.2(4) . . ?
F009 C01P C01W 116.4(2) . . ?
F009 C01P C020 120.1(2) . . ?
C01W C01P C020 123.3(2) . . ?
C01W C01P Br3 123.2(2) . . ?
C020 C01P Br3 113.5(2) . . ?
C00O C01Q H01F 109.5 . . ?
C00O C01Q H01G 109.5 . . ?
C00O C01Q C02C 110.92(3) . . ?
H01F C01Q H01G 108.0 . . ?
C02C C01Q H01F 109.5 . . ?
C02C C01Q H01G 109.5 . . ?
N017 C01S C01H 127.5(2) . . ?
N017 C01S C01L 115.1(2) . . ?
C01L C01S C01H 117.4(2) . . ?
C01N C01T C01U 126.11(17) . . ?
C01N C01T F2 125.12(15) . . ?
C01N C01T Br2A 118.72(11) . . ?
C01U C01T F2 108.73(17) . . ?
C01U C01T Br2A 115.17(14) . . ?
C018 C01U Br1 123.6(2) . . ?
C01T C01U Br1 121.65(18) . . ?
C01T C01U C018 114.6(3) . . ?
C01T C01U F23 138.8(3) . . ?
F23 C01U C018 105.8(3) . . ?
N01R C01V C013 176.0(4) . . ?
C01E C01W H01W 120.0 . . ?
C01P C01W C01E 119.9(2) . . ?
C01P C01W H01W 120.0 . . ?
C01B C01X H01H 109.1 . . ?
C01B C01X H01I 109.1 . . ?
C01B C01X C029 112.49(12) . . ?
H01H C01X H01I 107.8 . . ?
C029 C01X H01H 109.1 . . ?
C029 C01X H01I 109.1 . . ?
C00O C01Y H01J 107.9 . . ?
C00O C01Y H01L 107.9 . . ?
H01J C01Y H01L 107.2 . . ?
C021 C01Y C00O 117.69(4) . . ?
C021 C01Y H01J 107.9 . . ?
C021 C01Y H01L 107.9 . . ?
C01D C01Z H01M 108.3 . . ?
C01D C01Z H01O 108.3 . . ?
C01D C01Z C025 115.89(3) . . ?
H01M C01Z H01O 107.4 . . ?
C025 C01Z H01M 108.3 . . ?
C025 C01Z H01O 108.3 . . ?
C01K C020 Br00 124.4(2) . . ?
C01K C020 C01P 116.1(3) . . ?
C01K C020 F 144.5(2) . . ?
C01P C020 Br00 119.5(2) . . ?
C01P C020 F 99.3(2) . . ?
C01Y C021 H02A 108.5 . . ?
C01Y C021 H02B 108.5 . . ?
C01Y C021 C16 115.19(4) . . ?
H02A C021 H02B 107.5 . . ?
C16 C021 H02A 108.5 . . ?
C16 C021 H02B 108.5 . . ?
C01C C022 H02C 110.9 . . ?
C01C C022 H02D 110.9 . . ?
C01C C022 C023 104.10(7) . . ?
H02C C022 H02D 109.0 . . ?
C023 C022 H02C 110.9 . . ?
C023 C022 H02D 110.9 . . ?
C022 C023 H02E 107.2 . . ?
C022 C023 H02F 107.2 . . ?
C022 C023 C026 120.31(4) . . ?
H02E C023 H02F 106.9 . . ?
C026 C023 H02E 107.2 . . ?
C026 C023 H02F 107.2 . . ?
C01D C024 H02G 107.0 . . ?
C01D C024 H02H 107.0 . . ?
H02G C024 H02H 106.7 . . ?
C028 C024 C01D 121.46(4) . . ?
C028 C024 H02G 107.0 . . ?
C028 C024 H02H 107.0 . . ?
C01Z C025 H02I 110.0 . . ?
C01Z C025 H02J 110.0 . . ?
C01Z C025 C027 108.63(3) . . ?
H02I C025 H02J 108.3 . . ?
C027 C025 H02I 110.0 . . ?
C027 C025 H02J 110.0 . . ?
C023 C026 H02K 108.9 . . ?
C023 C026 H02L 108.9 . . ?
H02K C026 H02L 107.8 . . ?
C02D C026 C023 113.15(4) . . ?
C02D C026 H02K 108.9 . . ?
C02D C026 H02L 108.9 . . ?
C025 C027 H02M 111.2 . . ?
C025 C027 H02N 111.2 . . ?
H02M C027 H02N 109.1 . . ?
C25 C027 C025 103.05(3) . . ?
C25 C027 H02M 111.2 . . ?
C25 C027 H02N 111.2 . . ?
C024 C028 H02O 106.8 . . ?
C024 C028 H02P 106.8 . . ?
C024 C028 C14 122.00(3) . . ?
H02O C028 H02P 106.7 . . ?
C14 C028 H02O 106.8 . . ?
C14 C028 H02P 106.8 . . ?
C01X C029 H02Q 109.0 . . ?
C01X C029 H02R 109.0 . . ?
C01X C029 C26 113.10(5) . . ?
H02Q C029 H02R 107.8 . . ?
C26 C029 H02Q 109.0 . . ?
C26 C029 H02R 109.0 . . ?
H02S C02A H02T 107.7 . . ?
C02C C02A H02S 108.8 . . ?
C02C C02A H02T 108.8 . . ?
C02C C02A C21 113.64(4) . . ?
C21 C02A H02S 108.8 . . ?
C21 C02A H02T 108.8 . . ?
C01Q C02C H02U 108.4 . . ?
C01Q C02C H02V 108.4 . . ?
C02A C02C C01Q 115.42(4) . . ?
C02A C02C H02U 108.4 . . ?
C02A C02C H02V 108.4 . . ?
H02U C02C H02V 107.5 . . ?
C026 C02D H02W 108.9 . . ?
C026 C02D H02X 108.9 . . ?
H02W C02D H02X 107.7 . . ?
C27 C02D C026 113.27(4) . . ?
C27 C02D H02W 108.9 . . ?
C27 C02D H02X 108.9 . . ?
N5 C1 C01I 178.4(3) . . ?
H13A C13 H13B 108.3 . . ?
C16 C13 H13A 110.0 . . ?
C16 C13 H13B 110.0 . . ?
C0AA C13 H13A 110.0 . . ?
C0AA C13 H13B 110.0 . . ?
C0AA C13 C16 108.67(5) . . ?
C028 C14 H14A 107.8 . . ?
C028 C14 H14B 107.8 . . ?
H14A C14 H14B 107.1 . . ?
C33 C14 C028 118.13(7) . . ?
C33 C14 H14A 107.8 . . ?
C33 C14 H14B 107.8 . . ?
C021 C16 H16A 110.0 . . ?
C021 C16 H16B 110.0 . . ?
C13 C16 C021 108.35(4) . . ?
C13 C16 H16A 110.0 . . ?
C13 C16 H16B 110.0 . . ?
H16A C16 H16B 108.4 . . ?
H18A C18 H18B 108.8 . . ?
C27 C18 H18A 110.7 . . ?
C27 C18 H18B 110.7 . . ?
C46 C18 H18A 110.7 . . ?
C46 C18 H18B 110.7 . . ?
C46 C18 C27 105.20(6) . . ?
C02A C21 H21A 109.5 . . ?
C02A C21 H21B 109.5 . . ?
C02A C21 H21C 109.5 . . ?
H21A C21 H21B 109.5 . . ?
H21A C21 H21C 109.5 . . ?
H21B C21 H21C 109.5 . . ?
C027 C25 H25A 105.1 . . ?
C027 C25 H25B 105.1 . . ?
C027 C25 C31 128.72(4) . . ?
H25A C25 H25B 105.9 . . ?
C31 C25 H25A 105.1 . . ?
C31 C25 H25B 105.1 . . ?
C02D C27 C18 118.13(4) . . ?
C02D C27 H27A 107.8 . . ?
C02D C27 H27B 107.8 . . ?
C18 C27 H27A 107.8 . . ?
C18 C27 H27B 107.8 . . ?
H27A C27 H27B 107.1 . . ?
C25 C31 H31A 111.3 . . ?
C25 C31 H31B 111.3 . . ?
H31A C31 H31B 109.2 . . ?
C22 C31 C25 102.31(4) . . ?
C22 C31 H31A 111.3 . . ?
C22 C31 H31B 111.3 . . ?
C14 C33 H33A 109.5 . . ?
C14 C33 H33B 109.5 . . ?
C14 C33 H33C 109.5 . . ?
H33A C33 H33B 109.5 . . ?
H33A C33 H33C 109.5 . . ?
H33B C33 H33C 109.5 . . ?
C18 C46 H46A 110.4 . . ?
C18 C46 H46B 110.4 . . ?
C18 C46 C34 106.44(4) . . ?
H46A C46 H46B 108.6 . . ?
C34 C46 H46A 110.4 . . ?
C34 C46 H46B 110.4 . . ?
H23A C23 H23B 106.1 . . ?
C34 C23 H23A 105.7 . . ?
C34 C23 H23B 105.7 . . ?
C34 C23 C5 126.53(5) . . ?
C5 C23 H23A 105.7 . . ?
C5 C23 H23B 105.7 . . ?
C029 C26 H26A 108.4 . . ?
C029 C26 H26B 108.4 . . ?
C029 C26 C58 115.53(3) . . ?
H26A C26 H26B 107.5 . . ?
C58 C26 H26A 108.4 . . ?
C58 C26 H26B 108.4 . . ?
C26 C58 H58A 105.3 . . ?
C26 C58 H58B 105.3 . . ?
H58A C58 H58B 106.0 . . ?
C40 C58 C26 127.85(3) . . ?
C40 C58 H58A 105.3 . . ?
C40 C58 H58B 105.3 . . ?
H6A C6 H6B 109.5 . . ?
H6A C6 H6C 109.5 . . ?
H6B C6 H6C 109.5 . . ?
C0AA C6 H6A 109.5 . . ?
C0AA C6 H6B 109.5 . . ?
C0AA C6 H6C 109.5 . . ?
H10A C10 H10B 106.8 . . ?
C11 C10 H10A 107.1 . . ?
C11 C10 H10B 107.1 . . ?
C11 C10 C40 121.10(3) . . ?
C40 C10 H10A 107.1 . . ?
C40 C10 H10B 107.1 . . ?
C10 C11 H11A 105.6 . . ?
C10 C11 H11B 105.6 . . ?
H11A C11 H11B 106.1 . . ?
C70 C11 C10 126.83(6) . . ?
C70 C11 H11A 105.6 . . ?
C70 C11 H11B 105.6 . . ?
C13 C0AA C6 122.63(5) . . ?
C13 C0AA H0AA 106.7 . . ?
C13 C0AA H0AB 106.7 . . ?
C6 C0AA H0AA 106.7 . . ?
C6 C0AA H0AB 106.7 . . ?
H0AA C0AA H0AB 106.6 . . ?
C58 C40 C10 104.62(3) . . ?
C58 C40 H40A 110.8 . . ?
C58 C40 H40B 110.8 . . ?
C10 C40 H40A 110.8 . . ?
C10 C40 H40B 110.8 . . ?
H40A C40 H40B 108.9 . . ?
C46 C34 C23 108.82(7) . . ?
C46 C34 H34A 109.9 . . ?
C46 C34 H34B 109.9 . . ?
C23 C34 H34A 109.9 . . ?
C23 C34 H34B 109.9 . . ?
H34A C34 H34B 108.3 . . ?
C23 C5 H5A 109.5 . . ?
C23 C5 H5B 109.5 . . ?
C23 C5 H5C 109.5 . . ?
H5A C5 H5B 109.5 . . ?
H5A C5 H5C 109.5 . . ?
H5B C5 H5C 109.5 . . ?
C11 C70 H70A 99.8 . . ?
C11 C70 H70B 99.8 . . ?
C11 C70 C3 147.91(7) . . ?
H70A C70 H70B 104.1 . . ?
C3 C70 H70A 99.8 . . ?
C3 C70 H70B 99.8 . . ?
C70 C3 H3A 107.3 . . ?
C70 C3 H3B 107.3 . . ?
C70 C3 C1AA 120.26(4) . . ?
H3A C3 H3B 106.9 . . ?
C1AA C3 H3A 107.3 . . ?
C1AA C3 H3B 107.3 . . ?
C3 C1AA H1AA 105.5 . . ?
C3 C1AA H1AB 105.5 . . ?
C3 C1AA C2 127.37(15) . . ?
H1AA C1AA H1AB 106.0 . . ?
C2 C1AA H1AA 105.5 . . ?
C2 C1AA H1AB 105.5 . . ?
C1AA C2 H2A 109.5 . . ?
C1AA C2 H2B 109.5 . . ?
C1AA C2 H2C 109.5 . . ?
H2A C2 H2B 109.5 . . ?
H2A C2 H2C 109.5 . . ?
H2B C2 H2C 109.5 . . ?
C31 C22 H22A 109.5 . . ?
C31 C22 H22B 109.5 . . ?
C31 C22 H22C 109.5 . . ?
H22A C22 H22B 109.5 . . ?
H22A C22 H22C 109.5 . . ?
H22B C22 H22C 109.5 . . ?

loop_
_geom_bond_atom_site_label_1
_geom_bond_atom_site_label_2
_geom_bond_distance
_geom_bond_site_symmetry_2
_geom_bond_publ_flag
Br00 C020 1.833(3) . ?
Br1 C01U 1.925(4) . ?
S003 C00F 1.753(3) . ?
S003 C00N 1.693(3) . ?
S004 C00G 1.7760(18) . ?
S004 C00W 1.701(3) . ?
S005 C00Z 1.751(2) . ?
S005 C01F 1.767(3) . ?
S006 C00J 1.750(3) . ?
S006 C016 1.725(2) . ?
S008 N00Y 1.589(2) . ?
S008 N017 1.603(3) . ?
F009 C01P 1.365(3) . ?
O00A C014 1.220(2) . ?
O00B C00V 1.224(3) . ?
N00C C010 1.358(3) . ?
N00C C015 1.389(2) . ?
N00C C01A 1.415(2) . ?
N00D C00R 1.374(3) . ?
N00D C00S 1.466(3) . ?
N00D C00T 1.364(3) . ?
C00F C00K 1.439(3) . ?
C00F C01B 1.388(4) . ?
C00G C00H 1.412(3) . ?
C00G C00U 1.417(3) . ?
C00H C00J 1.344(3) . ?
C00H C01C 1.519(2) . ?
C00I C00P 1.380(3) . ?
C00I C00Q 1.527(4) . ?
C00I C01N 1.404(3) . ?
C00J C00W 1.405(3) . ?
C00K H00K 0.9300 . ?
C00K C00X 1.313(3) . ?
C00L N00M 1.185(4) . ?
C00L C013 1.430(4) . ?
C00N C00T 1.441(3) . ?
C00N C01F 1.380(4) . ?
C00O H00O 0.9800 . ?
C00O C01A 1.5395(5) . ?
C00O C01Q 1.5397(4) . ?
C00O C01Y 1.5399(4) . ?
C00P C00V 1.492(3) . ?
C00P C018 1.338(4) . ?
C00Q C00X 1.508(3) . ?
C00Q C01I 1.364(4) . ?
C00R C010 1.472(3) . ?
C00R C01H 1.351(3) . ?
C00S H00A 0.9700 . ?
C00S H00B 0.9700 . ?
C00S C01D 1.5399(5) . ?
C00T C00Z 1.341(3) . ?
C00U H00U 0.9300 . ?
C00U C012 1.387(3) . ?
C00V C00X 1.472(4) . ?
C00W C015 1.462(3) . ?
N00Y C01L 1.376(4) . ?
C00Z C01H 1.394(3) . ?
C010 C019 1.402(3) . ?
C011 C014 1.493(4) . ?
C011 C01E 1.429(3) . ?
C011 C01K 1.330(4) . ?
C012 C014 1.471(3) . ?
C012 C01G 1.461(3) . ?
C013 C01G 1.319(3) . ?
C013 C01V 1.442(4) . ?
C015 C016 1.305(4) . ?
C016 C019 1.443(3) . ?
N017 C01S 1.330(4) . ?
C018 H018 0.9300 . ?
C018 C01U 1.463(4) . ?
C019 C01L 1.398(4) . ?
C01A H01A 0.9700 . ?
C01A H01B 0.9700 . ?
C01B C01F 1.394(3) . ?
C01B C01X 1.484(3) . ?
C01C H01C 0.9700 . ?
C01C H01D 0.9700 . ?
C01C C022 1.5395(5) . ?
C01D H01E 0.9800 . ?
C01D C01Z 1.5400(4) . ?
C01D C024 1.5400(5) . ?
C01E C01G 1.477(4) . ?
C01E C01W 1.396(4) . ?
C01H C01S 1.472(4) . ?
C01I C01O 1.508(3) . ?
C01I C1 1.417(4) . ?
N01J C01O 1.138(3) . ?
C01K H01K 0.9300 . ?
C01K C020 1.323(4) . ?
C01L C01S 1.418(3) . ?
C01N H01N 0.9300 . ?
C01N C01T 1.304(3) . ?
C01P C01W 1.378(4) . ?
C01P C020 1.378(4) . ?
C01P Br3 1.811(3) . ?
C01Q H01F 0.9700 . ?
C01Q H01G 0.9700 . ?
C01Q C02C 1.5401(5) . ?
N01R C01V 1.152(4) . ?
C01T C01U 1.411(3) . ?
C01T F2 1.4318(19) . ?
C01T Br2A 1.8000(6) . ?
C01U F23 1.447(6) . ?
C01W H01W 0.9300 . ?
C01X H01H 0.9700 . ?
C01X H01I 0.9700 . ?
C01X C029 1.5400(6) . ?
C01Y H01J 0.9700 . ?
C01Y H01L 0.9700 . ?
C01Y C021 1.5399(5) . ?
C01Z H01M 0.9700 . ?
C01Z H01O 0.9700 . ?
C01Z C025 1.5399(5) . ?
C020 F 1.834(5) . ?
C021 H02A 0.9700 . ?
C021 H02B 0.9700 . ?
C021 C16 1.5401(5) . ?
C022 H02C 0.9700 . ?
C022 H02D 0.9700 . ?
C022 C023 1.5403(5) . ?
C023 H02E 0.9700 . ?
C023 H02F 0.9700 . ?
C023 C026 1.5402(5) . ?
C024 H02G 0.9700 . ?
C024 H02H 0.9700 . ?
C024 C028 1.5401(5) . ?
C025 H02I 0.9700 . ?
C025 H02J 0.9700 . ?
C025 C027 1.5401(4) . ?
C026 H02K 0.9700 . ?
C026 H02L 0.9700 . ?
C026 C02D 1.5401(5) . ?
C027 H02M 0.9700 . ?
C027 H02N 0.9700 . ?
C027 C25 1.5400(5) . ?
C028 H02O 0.9700 . ?
C028 H02P 0.9700 . ?
C028 C14 1.5401(5) . ?
C029 H02Q 0.9700 . ?
C029 H02R 0.9700 . ?
C029 C26 1.5400(5) . ?
C02A H02S 0.9700 . ?
C02A H02T 0.9700 . ?
C02A C02C 1.5399(5) . ?
C02A C21 1.5401(6) . ?
C02C H02U 0.9700 . ?
C02C H02V 0.9700 . ?
C02D H02W 0.9700 . ?
C02D H02X 0.9700 . ?
C02D C27 1.5398(4) . ?
C1 N5 1.058(4) . ?
C13 H13A 0.9700 . ?
C13 H13B 0.9700 . ?
C13 C16 1.5403(5) . ?
C13 C0AA 1.5398(5) . ?
C14 H14A 0.9700 . ?
C14 H14B 0.9700 . ?
C14 C33 1.5399(6) . ?
C16 H16A 0.9700 . ?
C16 H16B 0.9700 . ?
C18 H18A 0.9700 . ?
C18 H18B 0.9700 . ?
C18 C27 1.5399(6) . ?
C18 C46 1.4647(13) . ?
C21 H21A 0.9600 . ?
C21 H21B 0.9600 . ?
C21 H21C 0.9600 . ?
C25 H25A 0.9700 . ?
C25 H25B 0.9700 . ?
C25 C31 1.5400(5) . ?
C27 H27A 0.9700 . ?
C27 H27B 0.9700 . ?
C31 H31A 0.9700 . ?
C31 H31B 0.9700 . ?
C31 C22 1.5399(6) . ?
C33 H33A 0.9600 . ?
C33 H33B 0.9600 . ?
C33 H33C 0.9600 . ?
C46 H46A 0.9700 . ?
C46 H46B 0.9700 . ?
C46 C34 1.5400(5) . ?
C23 H23A 0.9700 . ?
C23 H23B 0.9700 . ?
C23 C34 1.5401(5) . ?
C23 C5 1.5400(5) . ?
C26 H26A 0.9700 . ?
C26 H26B 0.9700 . ?
C26 C58 1.5403(5) . ?
C58 H58A 0.9700 . ?
C58 H58B 0.9700 . ?
C58 C40 1.5400(5) . ?
C6 H6A 0.9600 . ?
C6 H6B 0.9600 . ?
C6 H6C 0.9600 . ?
C6 C0AA 1.5400(6) . ?
C10 H10A 0.9700 . ?
C10 H10B 0.9700 . ?
C10 C11 1.5403(5) . ?
C10 C40 1.5405(4) . ?
C11 H11A 0.9700 . ?
C11 H11B 0.9700 . ?
C11 C70 1.5396(5) . ?
C0AA H0AA 0.9700 . ?
C0AA H0AB 0.9700 . ?
C40 H40A 0.9700 . ?
C40 H40B 0.9700 . ?
C34 H34A 0.9700 . ?
C34 H34B 0.9700 . ?
C5 H5A 0.9600 . ?
C5 H5B 0.9600 . ?
C5 H5C 0.9600 . ?
C70 H70A 0.9700 . ?
C70 H70B 0.9700 . ?
C70 C3 1.5399(5) . ?
C3 H3A 0.9700 . ?
C3 H3B 0.9700 . ?
C3 C1AA 1.5403(5) . ?
C1AA H1AA 0.9700 . ?
C1AA H1AB 0.9700 . ?
C1AA C2 1.5402(5) . ?
C2 H2A 0.9600 . ?
C2 H2B 0.9600 . ?
C2 H2C 0.9600 . ?
C22 H22A 0.9600 . ?
C22 H22B 0.9600 . ?
C22 H22C 0.9600 . ?

loop_
_geom_torsion_atom_site_label_1
_geom_torsion_atom_site_label_2
_geom_torsion_atom_site_label_3
_geom_torsion_atom_site_label_4
_geom_torsion
_geom_torsion_site_symmetry_1
_geom_torsion_site_symmetry_2
_geom_torsion_site_symmetry_3
_geom_torsion_site_symmetry_4
_geom_torsion_publ_flag
S003 C00F C00K C00X 0.0(5) . . . . ?
S003 C00F C01B C01F -3.3(3) . . . . ?
S003 C00F C01B C01X 179.2(2) . . . . ?
S003 C00N C00T N00D -13.2(5) . . . . ?
S003 C00N C00T C00Z 170.6(3) . . . . ?
S003 C00N C01F S005 -174.31(15) . . . . ?
S003 C00N C01F C01B 1.9(3) . . . . ?
S004 C00G C00H C00J -0.5(3) . . . . ?
S004 C00G C00H C01C 177.19(15) . . . . ?
S004 C00G C00U C012 0.7(4) . . . . ?
S004 C00W C015 N00C -3.4(5) . . . . ?
S004 C00W C015 C016 178.0(3) . . . . ?
S005 C00Z C01H C00R -179.4(3) . . . . ?
S005 C00Z C01H C01S -0.7(6) . . . . ?
S006 C00J C00W S004 -179.97(13) . . . . ?
S006 C00J C00W C015 -4.1(3) . . . . ?
S006 C016 C019 C010 -178.4(3) . . . . ?
S006 C016 C019 C01L 7.3(6) . . . . ?
S008 N00Y C01L C019 -179.1(3) . . . . ?
S008 N00Y C01L C01S -3.0(3) . . . . ?
S008 N017 C01S C01H 177.8(3) . . . . ?
S008 N017 C01S C01L -3.9(4) . . . . ?
F009 C01P C01W C01E 175.7(3) . . . . ?
F009 C01P C020 Br00 1.0(5) . . . . ?
F009 C01P C020 C01K -178.1(3) . . . . ?
O00B C00V C00X C00K 0.5(5) . . . . ?
O00B C00V C00X C00Q -173.4(3) . . . . ?
N00C C010 C019 C016 -2.7(3) . . . . ?
N00C C010 C019 C01L 172.1(3) . . . . ?
N00C C015 C016 S006 179.38(18) . . . . ?
N00C C015 C016 C019 -1.2(3) . . . . ?
N00D C00R C010 N00C 4.8(5) . . . . ?
N00D C00R C010 C019 -178.9(3) . . . . ?
N00D C00R C01H C00Z -1.0(3) . . . . ?
N00D C00R C01H C01S -179.8(3) . . . . ?
N00D C00S C01D C01Z 178.36(9) . . . . ?
N00D C00S C01D C024 54.74(9) . . . . ?
N00D C00T C00Z S005 -177.92(18) . . . . ?
N00D C00T C00Z C01H 3.6(3) . . . . ?
C00F S003 C00N C00T -171.0(3) . . . . ?
C00F S003 C00N C01F -3.1(2) . . . . ?
C00F C00K C00X C00Q 174.4(3) . . . . ?
C00F C00K C00X C00V 1.5(5) . . . . ?
C00F C01B C01F S005 176.3(2) . . . . ?
C00F C01B C01F C00N 1.0(4) . . . . ?
C00F C01B C01X C029 89.4(3) . . . . ?
C00G S004 C00W C00J -1.6(2) . . . . ?
C00G S004 C00W C015 -175.7(3) . . . . ?
C00G C00H C00J S006 -178.7(2) . . . . ?
C00G C00H C00J C00W -0.7(3) . . . . ?
C00G C00H C01C C022 84.4(3) . . . . ?
C00G C00U C012 C014 7.1(5) . . . . ?
C00G C00U C012 C01G 178.4(3) . . . . ?
C00H C00G C00U C012 176.9(3) . . . . ?
C00H C00J C00W S004 1.6(3) . . . . ?
C00H C00J C00W C015 177.5(2) . . . . ?
C00H C01C C022 C023 170.23(15) . . . . ?
C00I C00P C00V O00B 174.4(3) . . . . ?
C00I C00P C00V C00X -2.2(3) . . . . ?
C00I C00P C018 C01U -1.6(5) . . . . ?
C00I C00Q C00X C00K -176.8(3) . . . . ?
C00I C00Q C00X C00V -2.5(3) . . . . ?
C00I C00Q C01I C01O 7.5(4) . . . . ?
C00I C00Q C01I C1 -170.6(3) . . . . ?
C00I C01N C01T C01U 0.2(4) . . . . ?
C00I C01N C01T F2 177.7(2) . . . . ?
C00I C01N C01T Br2A -179.3(2) . . . . ?
C00J S006 C016 C015 -0.6(2) . . . . ?
C00J S006 C016 C019 -179.8(3) . . . . ?
C00J C00H C01C C022 -98.2(3) . . . . ?
C00J C00W C015 N00C -177.7(3) . . . . ?
C00J C00W C015 C016 3.7(3) . . . . ?
C00K C00F C01B C01F -178.5(3) . . . . ?
C00K C00F C01B C01X 4.0(4) . . . . ?
C00L C013 C01G C012 0.0(5) . . . . ?
C00L C013 C01G C01E -175.4(3) . . . . ?
C00N S003 C00F C00K 178.7(3) . . . . ?
C00N S003 C00F C01B 3.7(2) . . . . ?
C00N C00T C00Z S005 -0.8(3) . . . . ?
C00N C00T C00Z C01H -179.2(2) . . . . ?
C00O C01Q C02C C02A 172.88(7) . . . . ?
C00O C01Y C021 C16 166.67(6) . . . . ?
C00P C00I C00Q C00X 1.3(3) . . . . ?
C00P C00I C00Q C01I 174.9(3) . . . . ?
C00P C00I C01N C01T -1.5(4) . . . . ?
C00P C00V C00X C00K 176.8(3) . . . . ?
C00P C00V C00X C00Q 2.9(3) . . . . ?
C00P C018 C01U Br1 175.1(2) . . . . ?
C00P C018 C01U C01T 0.2(4) . . . . ?
C00P C018 C01U F23 171.9(4) . . . . ?
C00Q C00I C00P C00V 0.5(3) . . . . ?
C00Q C00I C00P C018 -177.4(3) . . . . ?
C00Q C00I C01N C01T 178.1(3) . . . . ?
C00R N00D C00S C01D 43.6(3) . . . . ?
C00R N00D C00T C00N 179.4(3) . . . . ?
C00R N00D C00T C00Z -4.3(3) . . . . ?
C00R C010 C019 C016 -179.9(2) . . . . ?
C00R C010 C019 C01L -5.1(4) . . . . ?
C00R C01H C01S N017 178.8(3) . . . . ?
C00R C01H C01S C01L 0.5(5) . . . . ?
C00S N00D C00R C010 34.2(4) . . . . ?
C00S N00D C00R C01H -149.4(2) . . . . ?
C00S N00D C00T C00N -25.4(4) . . . . ?
C00S N00D C00T C00Z 150.9(2) . . . . ?
C00S C01D C01Z C025 179.53(6) . . . . ?
C00S C01D C024 C028 65.53(7) . . . . ?
C00T N00D C00R C010 -173.2(3) . . . . ?
C00T N00D C00R C01H 3.2(3) . . . . ?
C00T N00D C00S C01D -105.95(18) . . . . ?
C00T C00N C01F S005 -3.1(3) . . . . ?
C00T C00N C01F C01B 173.1(2) . . . . ?
C00T C00Z C01H C00R -1.6(3) . . . . ?
C00T C00Z C01H C01S 177.0(3) . . . . ?
C00U C00G C00H C00J -177.2(2) . . . . ?
C00U C00G C00H C01C 0.5(4) . . . . ?
C00U C012 C014 O00A -5.5(5) . . . . ?
C00U C012 C014 C011 175.9(2) . . . . ?
C00U C012 C01G C013 7.8(5) . . . . ?
C00U C012 C01G C01E -176.3(2) . . . . ?
C00V C00P C018 C01U -179.1(3) . . . . ?
C00W S004 C00G C00H 1.20(19) . . . . ?
C00W S004 C00G C00U 177.8(2) . . . . ?
C00W C015 C016 S006 -1.7(3) . . . . ?
C00W C015 C016 C019 177.7(2) . . . . ?
C00X C00Q C01I C01O 180.0(3) . . . . ?
C00X C00Q C01I C1 1.9(5) . . . . ?
N00Y S008 N017 C01S 1.8(3) . . . . ?
N00Y C01L C01S N017 4.7(4) . . . . ?
N00Y C01L C01S C01H -176.8(3) . . . . ?
C00Z S005 C01F C00N 2.3(2) . . . . ?
C00Z S005 C01F C01B -173.1(3) . . . . ?
C00Z C01H C01S N017 0.3(6) . . . . ?
C00Z C01H C01S C01L -178.0(3) . . . . ?
C010 N00C C015 C00W -179.1(3) . . . . ?
C010 N00C C015 C016 -0.5(3) . . . . ?
C010 N00C C01A C00O 71.2(3) . . . . ?
C010 C00R C01H C00Z 175.9(2) . . . . ?
C010 C00R C01H C01S -2.9(4) . . . . ?
C010 C019 C01L N00Y 178.6(3) . . . . ?
C010 C019 C01L C01S 2.8(5) . . . . ?
C011 C01E C01G C012 2.4(3) . . . . ?
C011 C01E C01G C013 178.7(3) . . . . ?
C011 C01E C01W C01P 1.5(4) . . . . ?
C011 C01K C020 Br00 -175.2(3) . . . . ?
C011 C01K C020 C01P 3.8(5) . . . . ?
C011 C01K C020 F 177.9(4) . . . . ?
C014 C011 C01E C01G -0.2(3) . . . . ?
C014 C011 C01E C01W 179.8(3) . . . . ?
C014 C011 C01K C020 177.3(3) . . . . ?
C014 C012 C01G C013 -179.5(3) . . . . ?
C014 C012 C01G C01E -3.6(3) . . . . ?
C015 N00C C010 C00R 178.5(3) . . . . ?
C015 N00C C010 C019 2.0(3) . . . . ?
C015 N00C C01A C00O -105.04(19) . . . . ?
C015 C016 C019 C010 2.3(3) . . . . ?
C015 C016 C019 C01L -171.9(3) . . . . ?
C016 S006 C00J C00H -179.2(3) . . . . ?
C016 S006 C00J C00W 2.8(2) . . . . ?
C016 C019 C01L N00Y -8.1(6) . . . . ?
C016 C019 C01L C01S 176.2(3) . . . . ?
N017 S008 N00Y C01L 0.8(3) . . . . ?
C018 C00P C00V O00B -7.8(5) . . . . ?
C018 C00P C00V C00X 175.7(3) . . . . ?
C019 C01L C01S N017 -178.8(3) . . . . ?
C019 C01L C01S C01H -0.3(5) . . . . ?
C01A N00C C010 C00R 1.9(5) . . . . ?
C01A N00C C010 C019 -174.7(2) . . . . ?
C01A N00C C015 C00W -1.9(4) . . . . ?
C01A N00C C015 C016 176.7(2) . . . . ?
C01A C00O C01Q C02C -179.74(7) . . . . ?
C01A C00O C01Y C021 -63.98(8) . . . . ?
C01B C00F C00K C00X 174.6(3) . . . . ?
C01B C01X C029 C26 169.30(11) . . . . ?
C01C C00H C00J S006 3.6(4) . . . . ?
C01C C00H C00J C00W -178.4(2) . . . . ?
C01C C022 C023 C026 -55.29(10) . . . . ?
C01D C01Z C025 C027 -162.85(3) . . . . ?
C01D C024 C028 C14 -164.59(5) . . . . ?
C01E C011 C014 O00A 179.4(3) . . . . ?
C01E C011 C014 C012 -2.0(3) . . . . ?
C01E C011 C01K C020 -1.9(5) . . . . ?
C01F S005 C00Z C00T -0.8(2) . . . . ?
C01F S005 C00Z C01H 176.9(3) . . . . ?
C01F C00N C00T N00D 178.6(3) . . . . ?
C01F C00N C00T C00Z 2.5(3) . . . . ?
C01F C01B C01X C029 -87.8(3) . . . . ?
C01G C012 C014 O00A -177.9(3) . . . . ?
C01G C012 C014 C011 3.5(3) . . . . ?
C01G C01E C01W C01P -178.5(3) . . . . ?
C01H C00R C010 N00C -171.3(3) . . . . ?
C01H C00R C010 C019 5.1(4) . . . . ?
C01I C00Q C00X C00K 9.5(5) . . . . ?
C01I C00Q C00X C00V -176.3(3) . . . . ?
C01K C011 C014 O00A 0.1(5) . . . . ?
C01K C011 C014 C012 178.8(3) . . . . ?
C01K C011 C01E C01G 179.1(3) . . . . ?
C01K C011 C01E C01W -0.9(4) . . . . ?
C01N C00I C00P C00V -179.8(3) . . . . ?
C01N C00I C00P C018 2.2(5) . . . . ?
C01N C00I C00Q C00X -178.3(3) . . . . ?
C01N C00I C00Q C01I -4.6(5) . . . . ?
C01N C01T C01U Br1 -174.5(2) . . . . ?
C01N C01T C01U C018 0.5(4) . . . . ?
C01N C01T C01U F23 -167.4(5) . . . . ?
C01Q C00O C01A N00C 55.21(10) . . . . ?
C01Q C00O C01Y C021 56.82(8) . . . . ?
C01V C013 C01G C012 179.5(3) . . . . ?
C01V C013 C01G C01E 4.2(5) . . . . ?
C01W C01E C01G C012 -177.6(3) . . . . ?
C01W C01E C01G C013 -1.3(5) . . . . ?
C01W C01P C020 Br00 175.9(3) . . . . ?
C01W C01P C020 C01K -3.1(5) . . . . ?
C01W C01P C020 F -179.7(3) . . . . ?
C01X C01B C01F S005 -6.1(4) . . . . ?
C01X C01B C01F C00N 178.6(2) . . . . ?
C01X C029 C26 C58 -46.68(8) . . . . ?
C01Y C00O C01A N00C 176.63(8) . . . . ?
C01Y C00O C01Q C02C 58.89(8) . . . . ?
C01Y C021 C16 C13 176.59(6) . . . . ?
C01Z C01D C024 C028 -57.01(6) . . . . ?
C01Z C025 C027 C25 -173.21(3) . . . . ?
C020 C01P C01W C01E 0.5(5) . . . . ?
C022 C023 C026 C02D -176.66(5) . . . . ?
C023 C026 C02D C27 167.06(5) . . . . ?
C024 C01D C01Z C025 -59.64(4) . . . . ?
C024 C028 C14 C33 158.41(6) . . . . ?
C025 C027 C25 C31 -158.20(4) . . . . ?
C026 C02D C27 C18 172.86(6) . . . . ?
C027 C25 C31 C22 -19.03(7) . . . . ?
C029 C26 C58 C40 172.24(6) . . . . ?
C16 C13 C0AA C6 155.2(2) . . . . ?
C18 C46 C34 C23 -179.75(6) . . . . ?
C21 C02A C02C C01Q 179.06(8) . . . . ?
C27 C18 C46 C34 163.89(3) . . . . ?
C46 C18 C27 C02D 71.54(7) . . . . ?
C26 C58 C40 C10 -162.03(8) . . . . ?
C10 C11 C70 C3 152.97(6) . . . . ?
C11 C10 C40 C58 -168.72(7) . . . . ?
C11 C70 C3 C1AA -87.82(8) . . . . ?
C0AA C13 C16 C021 -175.90(9) . . . . ?
C40 C10 C11 C70 59.75(9) . . . . ?
C5 C23 C34 C46 -131.9(2) . . . . ?
C70 C3 C1AA C2 54.00(13) . . . . ?
F2 C01T C01U Br1 7.6(3) . . . . ?
F2 C01T C01U C018 -177.4(2) . . . . ?
Br3 C01P C01W C01E 178.8(3) . . . . ?
Br3 C01P C020 C01K 178.4(3) . . . . ?
Br3 C01P C020 F 1.9(3) . . . . ?
Br2A C01T C01U C018 180.0(2) . . . . ?
Br2A C01T C01U F23 12.1(6) . . . . ?

loop_
_smtbx_masks_void_nr
_smtbx_masks_void_average_x
_smtbx_masks_void_average_y
_smtbx_masks_void_average_z
_smtbx_masks_void_volume
_smtbx_masks_void_count_electrons
_smtbx_masks_void_content
1 -0.043 -0.951 -0.466 4938.8 800.2 ?
2 0.250 0.250 0.000 50.3 0.0 ?
3 0.250 0.750 0.500 50.3 0.0 ?
4 0.750 0.250 0.500 50.3 0.0 ?
5 0.750 0.750 0.000 50.3 0.0 ?
